data_4318838
loop_
_publ_author_name
'Daniel R. Evans'
'Mingsheng Huang'
'James C. Fettinger'
'Tracie L. Williams'

_publ_contact_author_email de44@umail.umd.edu
_publ_contact_author_fax +1-301-314-9121
_publ_contact_author_name 'Prof Daniel R. Evans'
_publ_contact_author_phone +1-301-405-8436
_publ_section_title
;
 Synthesis and Characterization of Diametrically Substituted
 Tetra-O-n-butylcalix[4]arene Ligands and Their Chelated Complexes of
 Titanium, Molybdenum, and Palladium
;
_journal_name_full 'Inorganic Chemistry'
_journal_page_first 5986
_journal_page_last 6000
_journal_paper_doi 10.1021/ic020446b
_journal_volume 41
_journal_year 2002
_chemical_formula_sum 'C154 H133 O21'
_chemical_formula_weight 2319.60
_chemical_name_common '(HOCH2)2-nBu4Clx, 7'
_chemical_name_systematic
;
  ?
;
_space_group_IT_number 2
_symmetry_cell_setting triclinic
_symmetry_space_group_name_Hall '-P 1'
_symmetry_space_group_name_H-M 'P -1'
_atom_sites_solution_hydrogens geom
_atom_sites_solution_primary direct
_atom_sites_solution_secondary difmap
_audit_creation_method SHELXL-97
_cell_angle_alpha 68.048(2)
_cell_angle_beta 86.329(2)
_cell_angle_gamma 87.564(2)
_cell_formula_units_Z 2
_cell_length_a 16.610(2)
_cell_length_b 20.000(2)
_cell_length_c 20.664(3)
_cell_measurement_temperature 113(2)
_cell_volume 6352.5(14)
_computing_structure_refinement 'SHELXL-97 (Sheldrick, 1997)'
_computing_structure_solution 'SHELXS-97 (Sheldrick, 1990)'
_diffrn_ambient_temperature 113(2)
_diffrn_measured_fraction_theta_full 0.993
_diffrn_measured_fraction_theta_max 0.993
_diffrn_radiation_monochromator graphite
_diffrn_radiation_source 'fine-focus sealed tube'
_diffrn_radiation_type MoK\a
_diffrn_radiation_wavelength 0.71073
_diffrn_reflns_av_R_equivalents 0.0418
_diffrn_reflns_av_sigmaI/netI 0.0606
_diffrn_reflns_limit_h_max 17
_diffrn_reflns_limit_h_min -17
_diffrn_reflns_limit_k_max 20
_diffrn_reflns_limit_k_min -21
_diffrn_reflns_limit_l_max 22
_diffrn_reflns_limit_l_min -22
_diffrn_reflns_number 31887
_diffrn_reflns_theta_full 22.50
_diffrn_reflns_theta_max 22.50
_diffrn_reflns_theta_min 1.21
_exptl_absorpt_coefficient_mu 0.080
_exptl_crystal_density_diffrn 1.213
_exptl_crystal_density_method 'not measured'
_exptl_crystal_F_000 2450
_refine_diff_density_max 1.811
_refine_diff_density_min -2.281
_refine_diff_density_rms 0.097
_refine_ls_extinction_method none
_refine_ls_goodness_of_fit_ref 1.322
_refine_ls_hydrogen_treatment mixed
_refine_ls_matrix_type fullcycle
_refine_ls_number_parameters 1521
_refine_ls_number_reflns 16502
_refine_ls_number_restraints 50
_refine_ls_restrained_S_all 1.334
_refine_ls_R_factor_all 0.1567
_refine_ls_R_factor_gt 0.1106
_refine_ls_shift/su_max 0.099
_refine_ls_shift/su_mean 0.004
_refine_ls_structure_factor_coef Fsqd
_refine_ls_weighting_details 'calc w=1/[\s^2^(Fo^2^)+(0.2000P)^2^+0.0000P] where P=(Fo^2^+2Fc^2^)/3'
_refine_ls_weighting_scheme calc
_refine_ls_wR_factor_gt 0.3141
_refine_ls_wR_factor_ref 0.3504
_reflns_number_gt 10709
_reflns_number_total 16502
_reflns_threshold_expression >2sigma(I)
_cod_data_source_file ic020446b_03.cif
_cod_data_source_block 7
_cod_depositor_comments
;
The following automatic conversions were performed:

'_symmetry_cell_setting' value 'Triclinic' changed to 'triclinic'
according to the built-in table from CIF Core dictionary named
'cif_core.dic' version 2.4.1 from 2010-06-29.

Automatic conversion script
Id: cif_fix_values 1646 2011-03-28 12:23:43Z adriana 
;
_cod_original_cell_volume 6352.9(13)
_cod_database_code 4318838

loop_
_symmetry_equiv_pos_as_xyz
'x, y, z'
'-x, -y, -z'

loop_
_atom_site_label
_atom_site_type_symbol
_atom_site_fract_x
_atom_site_fract_y
_atom_site_fract_z
_atom_site_U_iso_or_equiv
_atom_site_adp_type
_atom_site_occupancy
_atom_site_symmetry_multiplicity
_atom_site_calc_flag
_atom_site_refinement_flags
_atom_site_disorder_assembly
_atom_site_disorder_group
C1A C -0.0241(3) 0.9423(3) 0.1732(3) 0.0357(13) Uani 1 1 d . . .
C2A C -0.0034(3) 0.8975(3) 0.1300(3) 0.0328(12) Uani 1 1 d . . .
H2A1 H -0.0458 0.9044 0.0964 0.039 Uiso 1 1 calc R . .
H2A2 H -0.0014 0.8459 0.1607 0.039 Uiso 1 1 calc R . .
C3A C 0.0774(3) 0.9189(3) 0.0906(3) 0.0324(12) Uani 1 1 d . . .
C4A C 0.0922(3) 0.9900(3) 0.0487(3) 0.0350(13) Uani 1 1 d . . .
H4A H 0.0502 1.0252 0.0427 0.042 Uiso 1 1 calc R . .
C5A C 0.1672(3) 1.0109(3) 0.0154(3) 0.0430(14) Uani 1 1 d . . .
H5A H 0.1761 1.0596 -0.0146 0.052 Uiso 1 1 calc R . .
C6A C 0.2288(3) 0.9601(4) 0.0265(3) 0.0441(15) Uani 1 1 d . . .
H6A H 0.2808 0.9748 0.0051 0.053 Uiso 1 1 calc R . .
C7A C 0.2168(3) 0.8883(3) 0.0679(3) 0.0421(14) Uani 1 1 d . . .
C8A C 0.2884(3) 0.8361(4) 0.0833(4) 0.0538(17) Uani 1 1 d . . .
H8A1 H 0.3147 0.8363 0.0389 0.065 Uiso 1 1 calc R . .
H8A2 H 0.2696 0.7867 0.1108 0.065 Uiso 1 1 calc R . .
C9A C 0.3488(3) 0.8574(3) 0.1240(4) 0.0460(15) Uani 1 1 d . . .
C10A C 0.4205(3) 0.8896(3) 0.0919(4) 0.0473(15) Uani 1 1 d . . .
H10A H 0.4348 0.8923 0.0458 0.057 Uiso 1 1 calc R . .
C11A C 0.4723(3) 0.9181(3) 0.1247(4) 0.0494(16) Uani 1 1 d . . .
C12A C 0.4501(4) 0.9159(3) 0.1904(4) 0.0559(18) Uani 1 1 d . . .
H12A H 0.4845 0.9361 0.2129 0.067 Uiso 1 1 calc R . .
C13A C 0.3784(4) 0.8848(3) 0.2251(4) 0.0532(16) Uani 1 1 d . . .
C14A C 0.3495(4) 0.8899(4) 0.2946(4) 0.0652(19) Uani 1 1 d . . .
H14A H 0.3949 0.9029 0.3161 0.078 Uiso 1 1 calc R . .
H14B H 0.3291 0.8427 0.3270 0.078 Uiso 1 1 calc R . .
C15A C 0.2820(3) 0.9473(3) 0.2824(3) 0.0457(15) Uani 1 1 d . . .
C16A C 0.2932(3) 1.0164(3) 0.2323(3) 0.0454(15) Uani 1 1 d . . .
H16A H 0.3437 1.0285 0.2069 0.054 Uiso 1 1 calc R . .
C17A C 0.2319(3) 1.0671(3) 0.2194(3) 0.0433(14) Uani 1 1 d . . .
H17A H 0.2414 1.1146 0.1867 0.052 Uiso 1 1 calc R . .
C18A C 0.1585(3) 1.0508(3) 0.2523(3) 0.0417(14) Uani 1 1 d . . .
H18A H 0.1163 1.0862 0.2411 0.050 Uiso 1 1 calc R . .
C19A C 0.1439(3) 0.9826(3) 0.3026(3) 0.0443(14) Uani 1 1 d . . .
C20A C 0.0586(3) 0.9626(4) 0.3329(3) 0.0533(16) Uani 1 1 d . . .
H20A H 0.0578 0.9118 0.3659 0.064 Uiso 1 1 calc R . .
H20B H 0.0393 0.9937 0.3586 0.064 Uiso 1 1 calc R . .
C21A C 0.0048(3) 0.9726(3) 0.2745(3) 0.0459(15) Uani 1 1 d . . .
C22A C -0.0485(3) 1.0329(3) 0.2490(3) 0.0444(14) Uani 1 1 d . . .
H22A H -0.0567 1.0641 0.2741 0.053 Uiso 1 1 calc R . .
C23A C -0.0889(3) 1.0476(3) 0.1883(3) 0.0419(14) Uani 1 1 d . . .
C24A C -0.0746(3) 1.0030(3) 0.1501(3) 0.0376(13) Uani 1 1 d . . .
H24A H -0.1000 1.0145 0.1072 0.045 Uiso 1 1 calc R . .
C25A C 0.0121(3) 0.9265(3) 0.2371(3) 0.0371(13) Uani 1 1 d . . .
C26A C 0.2070(4) 0.9321(3) 0.3196(3) 0.0479(15) Uani 1 1 d . A .
C27A C 0.3299(3) 0.8531(3) 0.1914(4) 0.0485(16) Uani 1 1 d . . .
C28A C 0.1400(3) 0.8683(3) 0.0973(3) 0.0346(13) Uani 1 1 d . . .
C29A C 0.0173(4) 0.8062(4) 0.3069(4) 0.090(3) Uani 1 1 d D . .
H29A H -0.0182 0.8213 0.3395 0.108 Uiso 1 1 calc R . .
H29B H -0.0180 0.7909 0.2783 0.108 Uiso 1 1 calc R . .
C30A C 0.0641(5) 0.7462(4) 0.3464(5) 0.098(3) Uani 1 1 d D . .
H30A H 0.1041 0.7643 0.3691 0.118 Uiso 1 1 calc R . .
H30B H 0.0948 0.7291 0.3127 0.118 Uiso 1 1 calc R . .
C31A C 0.0285(5) 0.6829(4) 0.4004(4) 0.078(2) Uani 1 1 d D . .
H31A H -0.0149 0.6666 0.3794 0.093 Uiso 1 1 calc R . .
H31B H 0.0025 0.6983 0.4371 0.093 Uiso 1 1 calc R . .
C32A C 0.0820(10) 0.6188(9) 0.4355(9) 0.198(7) Uiso 1 1 d D . .
H32A H 0.0662 0.5780 0.4241 0.298 Uiso 1 1 calc R . .
H32B H 0.0765 0.6059 0.4863 0.298 Uiso 1 1 calc R . .
H32C H 0.1382 0.6307 0.4193 0.298 Uiso 1 1 calc R . .
C33A C 0.2235(9) 0.8503(8) 0.4360(6) 0.098(5) Uiso 0.70 1 d PD A 1
H33A H 0.1987 0.8837 0.4571 0.118 Uiso 0.70 1 calc PR A 1
H33B H 0.2828 0.8558 0.4325 0.118 Uiso 0.70 1 calc PR A 1
C34A C 0.2017(11) 0.7713(9) 0.4824(8) 0.120(5) Uiso 0.70 1 d PD A 1
H34A H 0.1424 0.7677 0.4902 0.144 Uiso 0.70 1 calc PR A 1
H34B H 0.2202 0.7391 0.4577 0.144 Uiso 0.70 1 calc PR A 1
C35A C 0.2388(10) 0.7477(8) 0.5497(8) 0.126(5) Uiso 0.70 1 d PD A 1
H35A H 0.2150 0.7758 0.5770 0.151 Uiso 0.70 1 calc PR A 1
H35B H 0.2973 0.7572 0.5419 0.151 Uiso 0.70 1 calc PR A 1
C36A C 0.2264(9) 0.6688(7) 0.5906(8) 0.096(4) Uiso 0.70 1 d PD A 1
H36A H 0.1693 0.6577 0.5914 0.144 Uiso 0.70 1 calc PR A 1
H36B H 0.2425 0.6566 0.6386 0.144 Uiso 0.70 1 calc PR A 1
H36C H 0.2593 0.6404 0.5687 0.144 Uiso 0.70 1 calc PR A 1
C33D C 0.2343(11) 0.8802(10) 0.4333(7) 0.030(4) Uiso 0.30 1 d PD A 2
H33C H 0.2891 0.8998 0.4183 0.036 Uiso 0.30 1 calc PR A 2
H33D H 0.2009 0.9158 0.4463 0.036 Uiso 0.30 1 calc PR A 2
C34D C 0.2391(18) 0.8098(11) 0.4956(12) 0.081(7) Uiso 0.30 1 d PD A 2
H34C H 0.2874 0.8117 0.5205 0.097 Uiso 0.30 1 calc PR A 2
H34D H 0.1916 0.8089 0.5274 0.097 Uiso 0.30 1 calc PR A 2
C35D C 0.243(2) 0.7404(13) 0.4862(14) 0.086(8) Uiso 0.30 1 d PD A 2
H35C H 0.2986 0.7305 0.4722 0.103 Uiso 0.30 1 calc PR A 2
H35D H 0.2077 0.7433 0.4481 0.103 Uiso 0.30 1 calc PR A 2
C36D C 0.215(2) 0.6766(18) 0.5547(17) 0.110(12) Uiso 0.30 1 d PD A 2
H36D H 0.2354 0.6831 0.5952 0.166 Uiso 0.30 1 calc PR A 2
H36E H 0.2353 0.6308 0.5525 0.166 Uiso 0.30 1 calc PR A 2
H36F H 0.1555 0.6760 0.5591 0.166 Uiso 0.30 1 calc PR A 2
C37A C 0.2601(5) 0.7454(4) 0.2496(5) 0.084(2) Uani 1 1 d . . .
H37A H 0.2037 0.7288 0.2584 0.101 Uiso 1 1 calc R . .
H37B H 0.2844 0.7314 0.2113 0.101 Uiso 1 1 calc R . .
C38A C 0.3028(5) 0.7078(4) 0.3109(5) 0.089(3) Uani 1 1 d . . .
H38A H 0.2787 0.7213 0.3495 0.107 Uiso 1 1 calc R . .
H38B H 0.3594 0.7237 0.3023 0.107 Uiso 1 1 calc R . .
C39A C 0.3023(7) 0.6242(6) 0.3345(7) 0.149(5) Uani 1 1 d . . .
H39A H 0.2453 0.6092 0.3424 0.179 Uiso 1 1 calc R . .
H39B H 0.3256 0.6115 0.2952 0.179 Uiso 1 1 calc R . .
C40A C 0.3394(9) 0.5866(9) 0.3887(11) 0.231(10) Uani 1 1 d . . .
H40A H 0.3903 0.6095 0.3888 0.347 Uiso 1 1 calc R . .
H40B H 0.3505 0.5382 0.3886 0.347 Uiso 1 1 calc R . .
H40C H 0.3058 0.5832 0.4306 0.347 Uiso 1 1 calc R . .
C41A C 0.1039(4) 0.7601(3) 0.0893(4) 0.0562(17) Uani 1 1 d D . .
H41A H 0.1501 0.7602 0.0566 0.067 Uiso 1 1 calc R . .
H41B H 0.0578 0.7857 0.0617 0.067 Uiso 1 1 calc R . .
C42A C 0.0814(4) 0.6831(3) 0.1342(4) 0.070(2) Uani 1 1 d D . .
H42A H 0.0399 0.6839 0.1705 0.084 Uiso 1 1 calc R . .
H42B H 0.0575 0.6608 0.1046 0.084 Uiso 1 1 calc R . .
C43A C 0.1524(5) 0.6373(4) 0.1692(5) 0.092(3) Uani 1 1 d D . .
H43A H 0.1753 0.6579 0.2007 0.111 Uiso 1 1 calc R . .
H43B H 0.1949 0.6371 0.1334 0.111 Uiso 1 1 calc R . .
C44A C 0.1256(6) 0.5596(4) 0.2116(6) 0.116(4) Uani 1 1 d D . .
H44A H 0.0822 0.5602 0.2458 0.175 Uiso 1 1 calc R . .
H44B H 0.1714 0.5309 0.2359 0.175 Uiso 1 1 calc R . .
H44C H 0.1060 0.5384 0.1799 0.175 Uiso 1 1 calc R . .
C45A C 0.5496(3) 0.9519(3) 0.0869(4) 0.0578(18) Uani 1 1 d . . .
H45A H 0.5939 0.9154 0.0999 0.069 Uiso 1 1 calc R . .
H45B H 0.5440 0.9675 0.0359 0.069 Uiso 1 1 calc R . .
C46A C -0.1503(3) 1.1086(3) 0.1647(4) 0.0529(16) Uani 1 1 d . . .
H46A H -0.1336 1.1494 0.1765 0.063 Uiso 1 1 calc R . .
H46B H -0.1543 1.1257 0.1134 0.063 Uiso 1 1 calc R . .
O25A O 0.0608(2) 0.8665(2) 0.26217(19) 0.0426(9) Uani 1 1 d . . .
O26A O 0.1954(3) 0.8663(3) 0.3708(2) 0.0741(14) Uani 1 1 d D . .
O27A O 0.2586(2) 0.8222(2) 0.2260(2) 0.0596(12) Uani 1 1 d . . .
O28A O 0.1252(2) 0.79598(19) 0.1347(2) 0.0416(9) Uani 1 1 d . . .
O3A O 0.5699(3) 1.0118(3) 0.1025(4) 0.0838(17) Uani 1 1 d . . .
H3A H 0.5495 1.0495 0.0737 0.126 Uiso 1 1 calc R . .
O2A O -0.2267(2) 1.0828(3) 0.1992(3) 0.0722(14) Uani 1 1 d . . .
H2A H -0.2598 1.1176 0.1908 0.108 Uiso 1 1 calc R . .
C1B C 0.4770(3) 0.4127(3) -0.1017(3) 0.0361(13) Uani 1 1 d . . .
C2B C 0.4471(3) 0.4575(3) -0.0595(3) 0.0427(14) Uani 1 1 d . . .
H2B1 H 0.4935 0.4788 -0.0469 0.051 Uiso 1 1 calc R . .
H2B2 H 0.4116 0.4973 -0.0878 0.051 Uiso 1 1 calc R . .
C3B C 0.4006(3) 0.4105(3) 0.0064(3) 0.0387(13) Uani 1 1 d . . .
C4B C 0.4365(4) 0.3479(3) 0.0513(3) 0.0448(15) Uani 1 1 d . . .
H4B H 0.4916 0.3379 0.0422 0.054 Uiso 1 1 calc R . .
C5B C 0.3950(4) 0.2994(3) 0.1089(3) 0.0492(16) Uani 1 1 d . . .
C6B C 0.3140(4) 0.3152(4) 0.1202(3) 0.0505(16) Uani 1 1 d . . .
H6B H 0.2840 0.2820 0.1586 0.061 Uiso 1 1 calc R . .
C7B C 0.2755(4) 0.3778(3) 0.0776(3) 0.0450(15) Uani 1 1 d . . .
C8B C 0.1864(3) 0.3897(4) 0.0908(3) 0.0495(15) Uani 1 1 d . . .
H8B1 H 0.1776 0.3946 0.1367 0.059 Uiso 1 1 calc R . .
H8B2 H 0.1681 0.4352 0.0544 0.059 Uiso 1 1 calc R . .
C9B C 0.1370(3) 0.3284(3) 0.0901(3) 0.0473(15) Uani 1 1 d . . .
C10B C 0.0973(4) 0.2811(4) 0.1488(3) 0.0615(19) Uani 1 1 d . . .
H10B H 0.0962 0.2896 0.1911 0.074 Uiso 1 1 calc R . .
C11B C 0.0585(4) 0.2207(4) 0.1479(4) 0.064(2) Uani 1 1 d . . .
H11B H 0.0289 0.1900 0.1882 0.077 Uiso 1 1 calc R . .
C12B C 0.0642(3) 0.2068(3) 0.0875(4) 0.0590(19) Uani 1 1 d . . .
H12B H 0.0404 0.1644 0.0876 0.071 Uiso 1 1 calc R . .
C13B C 0.1029(3) 0.2517(3) 0.0266(3) 0.0467(16) Uani 1 1 d . . .
C14B C 0.1170(3) 0.2350(3) -0.0373(4) 0.0512(16) Uani 1 1 d . . .
H14C H 0.0957 0.2753 -0.0777 0.061 Uiso 1 1 calc R . .
H14D H 0.0873 0.1911 -0.0317 0.061 Uiso 1 1 calc R . .
C15B C 0.2062(3) 0.2232(3) -0.0517(3) 0.0417(14) Uani 1 1 d . . .
C16B C 0.2501(3) 0.1754(3) 0.0002(3) 0.0465(15) Uani 1 1 d . . .
H16B H 0.2228 0.1481 0.0433 0.056 Uiso 1 1 calc R . .
C17B C 0.3331(3) 0.1651(3) -0.0073(3) 0.0471(15) Uani 1 1 d . . .
C18B C 0.3719(3) 0.2068(3) -0.0697(3) 0.0398(14) Uani 1 1 d . . .
H18B H 0.4287 0.2015 -0.0754 0.048 Uiso 1 1 calc R . .
C19B C 0.3310(3) 0.2562(3) -0.1240(3) 0.0376(13) Uani 1 1 d . . .
C20B C 0.3774(3) 0.3039(3) -0.1890(3) 0.0396(13) Uani 1 1 d . . .
H20C H 0.3408 0.3408 -0.2198 0.048 Uiso 1 1 calc R . .
H20D H 0.4017 0.2748 -0.2151 0.048 Uiso 1 1 calc R . .
C21B C 0.4434(3) 0.3402(3) -0.1667(3) 0.0332(12) Uani 1 1 d . . .
C22B C 0.5218(3) 0.3115(3) -0.1615(3) 0.0415(14) Uani 1 1 d . . .
H22B H 0.5368 0.2762 -0.1808 0.050 Uiso 1 1 calc R . .
C23B C 0.5775(3) 0.3348(3) -0.1279(3) 0.0502(16) Uani 1 1 d . . .
H23B H 0.6321 0.3183 -0.1273 0.060 Uiso 1 1 calc R . .
C24B C 0.5542(3) 0.3817(3) -0.0955(3) 0.0456(15) Uani 1 1 d . . .
H24B H 0.5915 0.3933 -0.0684 0.055 Uiso 1 1 calc R . .
C25B C 0.4240(3) 0.3932(3) -0.1403(3) 0.0319(12) Uani 1 1 d . . .
C26B C 0.2471(3) 0.2627(3) -0.1153(3) 0.0405(14) Uani 1 1 d . . .
C27B C 0.1359(3) 0.3144(3) 0.0282(3) 0.0443(15) Uani 1 1 d . . .
C28B C 0.3206(3) 0.4254(3) 0.0227(3) 0.0382(13) Uani 1 1 d . B .
C29B C 0.3428(4) 0.4788(4) -0.2215(3) 0.0616(18) Uani 1 1 d D . .
H29C H 0.2852 0.4906 -0.2309 0.074 Uiso 1 1 calc R . .
H29D H 0.3654 0.4568 -0.2546 0.074 Uiso 1 1 calc R . .
C30B C 0.3900(4) 0.5525(4) -0.2352(3) 0.0609(18) Uani 1 1 d D . .
H30C H 0.4441 0.5405 -0.2160 0.073 Uiso 1 1 calc R . .
H30D H 0.3971 0.5799 -0.2861 0.073 Uiso 1 1 calc R . .
C31B C 0.3449(5) 0.5970(4) -0.2023(4) 0.075(2) Uani 1 1 d D . .
H31C H 0.3242 0.5662 -0.1549 0.090 Uiso 1 1 calc R . .
H31D H 0.2983 0.6208 -0.2302 0.090 Uiso 1 1 calc R . .
C32B C 0.3991(5) 0.6529(4) -0.1976(4) 0.084(2) Uani 1 1 d D . .
H32D H 0.4447 0.6291 -0.1693 0.125 Uiso 1 1 calc R . .
H32E H 0.3687 0.6828 -0.1758 0.125 Uiso 1 1 calc R . .
H32F H 0.4193 0.6834 -0.2446 0.125 Uiso 1 1 calc R . .
C33B C 0.1718(4) 0.2843(4) -0.2139(3) 0.0576(17) Uani 1 1 d D . .
H33E H 0.1356 0.2440 -0.1875 0.069 Uiso 1 1 calc R . .
H33F H 0.2153 0.2663 -0.2386 0.069 Uiso 1 1 calc R . .
C34B C 0.1242(4) 0.3465(4) -0.2664(4) 0.076(2) Uani 1 1 d D . .
H34E H 0.0904 0.3267 -0.2924 0.091 Uiso 1 1 calc R . .
H34F H 0.0877 0.3692 -0.2403 0.091 Uiso 1 1 calc R . .
C35B C 0.1773(5) 0.4030(5) -0.3174(4) 0.093(3) Uani 1 1 d D . .
H35E H 0.2117 0.3812 -0.3455 0.111 Uiso 1 1 calc R . .
H35F H 0.2132 0.4213 -0.2915 0.111 Uiso 1 1 calc R . .
C36B C 0.1282(6) 0.4657(5) -0.3660(5) 0.110(3) Uani 1 1 d D . .
H36G H 0.0984 0.4490 -0.3963 0.166 Uiso 1 1 calc R . .
H36H H 0.1646 0.5041 -0.3947 0.166 Uiso 1 1 calc R . .
H36I H 0.0901 0.4842 -0.3382 0.166 Uiso 1 1 calc R . .
C37B C 0.1096(4) 0.4164(4) -0.0704(4) 0.0661(19) Uani 1 1 d D . .
H37C H 0.0851 0.4419 -0.0409 0.079 Uiso 1 1 calc R . .
H37D H 0.0662 0.3916 -0.0827 0.079 Uiso 1 1 calc R . .
C38B C 0.1484(5) 0.4692(4) -0.1349(4) 0.074(2) Uani 1 1 d D . .
H38C H 0.1799 0.4428 -0.1605 0.088 Uiso 1 1 calc R . .
H38D H 0.1864 0.4984 -0.1220 0.088 Uiso 1 1 calc R . .
C39B C 0.0871(5) 0.5187(5) -0.1823(5) 0.092(3) Uani 1 1 d D . .
H39C H 0.1166 0.5541 -0.2230 0.111 Uiso 1 1 calc R . .
H39D H 0.0545 0.4896 -0.2000 0.111 Uiso 1 1 calc R . .
C40B C 0.0323(8) 0.5582(7) -0.1512(6) 0.140(4) Uani 1 1 d D . .
H40D H 0.0008 0.5241 -0.1119 0.210 Uiso 1 1 calc R . .
H40E H -0.0042 0.5887 -0.1863 0.210 Uiso 1 1 calc R . .
H40F H 0.0634 0.5885 -0.1344 0.210 Uiso 1 1 calc R . .
C41B C 0.3001(4) 0.5486(3) 0.0004(4) 0.0559(17) Uani 1 1 d D B 1
H41C H 0.3573 0.5623 -0.0119 0.067 Uiso 1 1 calc R B 1
H41D H 0.2908 0.5340 0.0516 0.067 Uiso 1 1 calc R B 1
C42B C 0.2462(4) 0.6114(3) -0.0363(4) 0.0539(16) Uani 1 1 d D B 1
H42C H 0.2528 0.6224 -0.0872 0.065 Uiso 1 1 calc R B 1
H42D H 0.2638 0.6539 -0.0278 0.065 Uiso 1 1 calc R B 1
C43B C 0.1583(5) 0.5998(5) -0.0141(5) 0.091(3) Uani 1 1 d D B 1
H43C H 0.1518 0.5853 0.0372 0.109 Uiso 1 1 calc R B 1
H43D H 0.1393 0.5598 -0.0261 0.109 Uiso 1 1 calc R B 1
C44B C 0.1063(6) 0.6666(5) -0.0486(6) 0.115(3) Uani 1 1 d D B 1
H44D H 0.1194 0.7041 -0.0314 0.173 Uiso 1 1 calc R B 1
H44E H 0.0492 0.6546 -0.0372 0.173 Uiso 1 1 calc R B 1
H44F H 0.1168 0.6842 -0.0993 0.173 Uiso 1 1 calc R B 1
C43E C 0.281(2) 0.6800(10) -0.0273(17) 0.115(12) Uani 0.31 1 d PD C 2
C44E C 0.235(2) 0.7470(12) -0.0710(14) 0.112(12) Uani 0.31 1 d PD C 2
O1M O 0.3381(8) 0.7941(6) -0.1283(6) 0.061(3) Uani 0.39 1 d P D 3
H1M H 0.3618 0.7552 -0.1253 0.092 Uiso 0.39 1 calc PR D 3
C1M C 0.3299(11) 0.7982(9) -0.0633(8) 0.054(4) Uani 0.39 1 d P D 3
H1M1 H 0.3671 0.7634 -0.0321 0.080 Uiso 0.39 1 calc PR D 3
H1M2 H 0.2743 0.7870 -0.0444 0.080 Uiso 0.39 1 calc PR D 3
H1M3 H 0.3423 0.8470 -0.0671 0.080 Uiso 0.39 1 calc PR D 3
C45B C 0.3776(4) 0.1110(4) 0.0524(4) 0.067(2) Uani 1 1 d . . .
H45C H 0.3528 0.1114 0.0971 0.081 Uiso 1 1 calc R . .
H45D H 0.3713 0.0622 0.0519 0.081 Uiso 1 1 calc R . .
C46B C 0.4353(4) 0.2348(4) 0.1565(3) 0.0588(17) Uani 1 1 d . . .
H46C H 0.4572 0.2462 0.1946 0.071 Uiso 1 1 calc R . .
H46D H 0.3949 0.1967 0.1780 0.071 Uiso 1 1 calc R . .
O25B O 0.3488(2) 0.4264(2) -0.15052(19) 0.0410(9) Uani 1 1 d D . .
O26B O 0.2052(2) 0.3128(2) -0.1677(2) 0.0440(9) Uani 1 1 d . . .
O27B O 0.1700(2) 0.3634(2) -0.0316(2) 0.0441(9) Uani 1 1 d . . .
O28B O 0.2834(2) 0.4897(2) -0.0200(2) 0.0417(9) Uani 1 1 d . . .
O1B O 0.4998(3) 0.2072(3) 0.1231(3) 0.0820(16) Uani 1 1 d . . .
H1B H 0.4867 0.1675 0.1222 0.123 Uiso 1 1 calc R . .
O2B O 0.4609(2) 0.1252(2) 0.0490(2) 0.0571(11) Uani 1 1 d . . .
H2B H 0.4798 0.1028 0.0883 0.086 Uiso 1 1 calc R . .
C1C C 0.7755(3) 0.9010(3) -0.5474(3) 0.0322(12) Uani 1 1 d . . .
C2C C 0.8299(3) 0.8579(3) -0.5816(3) 0.0370(13) Uani 1 1 d . . .
H2C1 H 0.8506 0.8136 -0.5452 0.044 Uiso 1 1 calc R . .
H2C2 H 0.8766 0.8873 -0.6073 0.044 Uiso 1 1 calc R . .
C3C C 0.78077(18) 0.83802(19) -0.63226(16) 0.0356(12) Uani 1 1 d GU . .
C4C C 0.79032(18) 0.87612(19) -0.70348(16) 0.0373(13) Uani 1 1 d GU . .
H4C H 0.8351 0.9068 -0.7221 0.045 Uiso 1 1 calc R . .
C5C C 0.73451(18) 0.86956(19) -0.74767(16) 0.0370(13) Uani 1 1 d GU . .
C6C C 0.66917(19) 0.82489(18) -0.72064(16) 0.0368(12) Uani 1 1 d GU . .
H6C H 0.6309 0.8204 -0.7510 0.044 Uiso 1 1 calc R . .
C7C C 0.65962(19) 0.78679(18) -0.64942(16) 0.0352(12) Uani 1 1 d GU . .
C28C C 0.71543(19) 0.79335(18) -0.60523(16) 0.0368(12) Uani 1 1 d GU E .
C8C C 0.5803(3) 0.7488(3) -0.6169(3) 0.0425(14) Uani 1 1 d . . .
H8C1 H 0.5468 0.7474 -0.6542 0.051 Uiso 1 1 calc R . .
H8C2 H 0.5920 0.6986 -0.5855 0.051 Uiso 1 1 calc R . .
C9C C 0.5345(3) 0.7884(3) -0.5758(3) 0.0318(12) Uani 1 1 d . . .
C10C C 0.5224(3) 0.8621(3) -0.6061(3) 0.0349(13) Uani 1 1 d . . .
H10C H 0.5395 0.8865 -0.6537 0.042 Uiso 1 1 calc R . .
C11C C 0.4860(3) 0.9014(3) -0.5692(3) 0.0385(13) Uani 1 1 d . . .
H11C H 0.4764 0.9518 -0.5917 0.046 Uiso 1 1 calc R . .
C12C C 0.4637(3) 0.8663(3) -0.4990(3) 0.0370(13) Uani 1 1 d . . .
H12C H 0.4392 0.8931 -0.4732 0.044 Uiso 1 1 calc R . .
C13C C 0.4766(3) 0.7930(3) -0.4661(3) 0.0323(12) Uani 1 1 d . . .
C14C C 0.4616(3) 0.7585(3) -0.3876(3) 0.0359(12) Uani 1 1 d . . .
H14E H 0.4029 0.7535 -0.3759 0.043 Uiso 1 1 calc R . .
H14F H 0.4871 0.7098 -0.3701 0.043 Uiso 1 1 calc R . .
C15C C 0.4964(3) 0.8043(3) -0.3535(2) 0.0326(12) Uani 1 1 d . . .
C16C C 0.4477(3) 0.8435(3) -0.3226(3) 0.0317(12) Uani 1 1 d . . .
H16C H 0.3913 0.8356 -0.3166 0.038 Uiso 1 1 calc R . .
C17C C 0.4791(3) 0.8934(3) -0.3005(3) 0.0387(13) Uani 1 1 d . G .
C18C C 0.5606(3) 0.9083(3) -0.3141(3) 0.0357(13) Uani 1 1 d . . .
H18C H 0.5814 0.9458 -0.3027 0.043 Uiso 1 1 calc R . .
C19C C 0.6129(3) 0.8701(3) -0.3438(2) 0.0315(12) Uani 1 1 d . . .
C20C C 0.6996(3) 0.8917(3) -0.3642(3) 0.0386(13) Uani 1 1 d . . .
H20E H 0.7358 0.8502 -0.3408 0.046 Uiso 1 1 calc R . .
H20F H 0.7118 0.9312 -0.3487 0.046 Uiso 1 1 calc R . .
C21C C 0.7142(3) 0.9167(3) -0.4437(3) 0.0342(12) Uani 1 1 d . . .
C22C C 0.6678(3) 0.9725(3) -0.4859(3) 0.0406(13) Uani 1 1 d . . .
H22C H 0.6300 0.9967 -0.4654 0.049 Uiso 1 1 calc R . .
C23C C 0.6750(3) 0.9937(3) -0.5571(3) 0.0446(14) Uani 1 1 d . . .
H23C H 0.6443 1.0339 -0.5857 0.054 Uiso 1 1 calc R . .
C24C C 0.7271(3) 0.9566(3) -0.5874(3) 0.0396(13) Uani 1 1 d . . .
H24C H 0.7295 0.9698 -0.6367 0.048 Uiso 1 1 calc R . .
C25C C 0.7688(3) 0.8812(3) -0.4750(3) 0.0321(12) Uani 1 1 d . . .
C26C C 0.5796(3) 0.8157(3) -0.3598(2) 0.0315(12) Uani 1 1 d . . .
C27C C 0.5112(3) 0.7552(3) -0.5056(3) 0.0359(13) Uani 1 1 d . . .
C29C C 0.8895(3) 0.8476(4) -0.4139(3) 0.0570(18) Uani 1 1 d D . .
H29E H 0.8778 0.8822 -0.3905 0.068 Uiso 1 1 calc R . .
H29F H 0.9267 0.8698 -0.4552 0.068 Uiso 1 1 calc R . .
C30C C 0.9282(4) 0.7697(7) -0.3588(4) 0.205(9) Uani 1 1 d D . .
H30E H 0.9657 0.7794 -0.3281 0.246 Uiso 1 1 calc R . .
H30F H 0.8844 0.7391 -0.3291 0.246 Uiso 1 1 calc R . .
C31C C 0.9770(8) 0.7277(7) -0.4057(7) 0.141(4) Uiso 1 1 d D . .
H31E H 0.9442 0.7260 -0.4434 0.169 Uiso 1 1 calc R . .
H31F H 1.0293 0.7503 -0.4261 0.169 Uiso 1 1 calc R . .
C32C C 0.9888(14) 0.6507(11) -0.3473(11) 0.263(10) Uiso 1 1 d D . .
H32G H 1.0345 0.6511 -0.3198 0.394 Uiso 1 1 calc R . .
H32H H 0.9995 0.6151 -0.3692 0.394 Uiso 1 1 calc R . .
H32I H 0.9397 0.6379 -0.3167 0.394 Uiso 1 1 calc R . .
C33C C 0.6778(3) 0.7211(3) -0.3414(4) 0.0518(16) Uani 1 1 d . . .
H33G H 0.6975 0.7400 -0.3074 0.062 Uiso 1 1 calc R . .
H33H H 0.7255 0.7108 -0.3677 0.062 Uiso 1 1 calc R . .
C34C C 0.6359(4) 0.6534(3) -0.3028(3) 0.0500(15) Uani 1 1 d . . .
H34G H 0.6132 0.6356 -0.3364 0.060 Uiso 1 1 calc R . .
H34H H 0.5904 0.6626 -0.2736 0.060 Uiso 1 1 calc R . .
C35C C 0.6926(4) 0.5954(3) -0.2560(4) 0.0554(16) Uani 1 1 d . . .
H35G H 0.7350 0.5832 -0.2858 0.066 Uiso 1 1 calc R . .
H35H H 0.7194 0.6153 -0.2259 0.066 Uiso 1 1 calc R . .
C36C C 0.6506(5) 0.5286(5) -0.2111(4) 0.090(3) Uani 1 1 d . . .
H36J H 0.6179 0.5377 -0.1739 0.135 Uiso 1 1 calc R . .
H36K H 0.6906 0.4903 -0.1903 0.135 Uiso 1 1 calc R . .
H36L H 0.6156 0.5136 -0.2394 0.135 Uiso 1 1 calc R . .
C37C C 0.4558(4) 0.6387(3) -0.4655(3) 0.0474(15) Uani 1 1 d . . .
H37E H 0.4359 0.6462 -0.5119 0.057 Uiso 1 1 calc R . .
H37F H 0.4123 0.6534 -0.4382 0.057 Uiso 1 1 calc R . .
C38C C 0.4782(4) 0.5609(3) -0.4283(3) 0.0494(15) Uani 1 1 d . . .
H38E H 0.5003 0.5544 -0.3830 0.059 Uiso 1 1 calc R . .
H38F H 0.5206 0.5464 -0.4566 0.059 Uiso 1 1 calc R . .
C39C C 0.4046(4) 0.5124(3) -0.4157(4) 0.0621(19) Uani 1 1 d . . .
H39E H 0.3627 0.5263 -0.3865 0.075 Uiso 1 1 calc R . .
H39F H 0.3816 0.5201 -0.4610 0.075 Uiso 1 1 calc R . .
C40C C 0.4268(5) 0.4329(3) -0.3795(4) 0.071(2) Uani 1 1 d . . .
H40G H 0.4710 0.4198 -0.4066 0.106 Uiso 1 1 calc R . .
H40H H 0.3797 0.4036 -0.3763 0.106 Uiso 1 1 calc R . .
H40I H 0.4439 0.4241 -0.3325 0.106 Uiso 1 1 calc R . .
C41C C 0.7173(8) 0.6780(8) -0.5090(7) 0.054(3) Uani 0.62 1 d PD E 1
H41E H 0.7057 0.6598 -0.5458 0.065 Uiso 0.62 1 calc PR E 1
H41F H 0.6796 0.6552 -0.4682 0.065 Uiso 0.62 1 calc PR E 1
C42C C 0.8037(7) 0.6585(7) -0.4880(7) 0.074(4) Uani 0.62 1 d PD E 1
H42E H 0.8171 0.6828 -0.4563 0.089 Uiso 0.62 1 calc PR E 1
H42F H 0.8404 0.6768 -0.5302 0.089 Uiso 0.62 1 calc PR E 1
C43C C 0.8181(10) 0.5770(8) -0.4514(14) 0.106(9) Uani 0.62 1 d PD E 1
H43E H 0.8093 0.5534 -0.4848 0.127 Uiso 0.62 1 calc PR E 1
H43F H 0.7776 0.5582 -0.4120 0.127 Uiso 0.62 1 calc PR E 1
C44C C 0.9029(10) 0.5557(11) -0.4235(10) 0.127(6) Uiso 0.62 1 d PD E 1
H44G H 0.9436 0.5762 -0.4616 0.190 Uiso 0.62 1 calc PR E 1
H44H H 0.9090 0.5030 -0.4045 0.190 Uiso 0.62 1 calc PR E 1
H44I H 0.9101 0.5742 -0.3866 0.190 Uiso 0.62 1 calc PR E 1
C41F C 0.7621(18) 0.7006(9) -0.5077(10) 0.049(5) Uani 0.38 1 d PD E 2
H41G H 0.7704 0.6946 -0.4588 0.059 Uiso 0.38 1 calc PR E 2
H41H H 0.8142 0.7147 -0.5347 0.059 Uiso 0.38 1 calc PR E 2
C42F C 0.7378(12) 0.6286(12) -0.5091(11) 0.069(5) Uani 0.38 1 d PD E 2
H42G H 0.7293 0.6348 -0.5581 0.083 Uiso 0.38 1 calc PR E 2
H42H H 0.6857 0.6147 -0.4822 0.083 Uiso 0.38 1 calc PR E 2
C43F C 0.799(3) 0.5672(19) -0.4794(16) 0.118(16) Uani 0.38 1 d PD E 2
H43G H 0.8521 0.5809 -0.5051 0.141 Uiso 0.38 1 calc PR E 2
H43H H 0.7814 0.5235 -0.4856 0.141 Uiso 0.38 1 calc PR E 2
C44F C 0.8085(14) 0.5505(12) -0.4009(12) 0.075(6) Uani 0.38 1 d PD E 2
H44J H 0.8261 0.5938 -0.3947 0.112 Uiso 0.38 1 calc PR E 2
H44K H 0.8488 0.5117 -0.3830 0.112 Uiso 0.38 1 calc PR E 2
H44L H 0.7566 0.5354 -0.3752 0.112 Uiso 0.38 1 calc PR E 2
C45C C 0.7461(3) 0.9106(3) -0.8257(3) 0.0447(14) Uani 1 1 d . . .
H45E H 0.8041 0.9108 -0.8400 0.054 Uiso 1 1 calc R . .
H45F H 0.7169 0.8864 -0.8509 0.054 Uiso 1 1 calc R . .
O25C O 0.81576(19) 0.8251(2) -0.43340(18) 0.0397(9) Uani 1 1 d . . .
O26C O 0.6282(2) 0.77618(19) -0.38964(18) 0.0401(9) Uani 1 1 d . . .
O27C O 0.5258(2) 0.68095(19) -0.4734(2) 0.0433(9) Uani 1 1 d . . .
O28C O 0.7062(2) 0.7552(2) -0.53466(19) 0.0405(9) Uani 1 1 d . . .
O1C O 0.7164(3) 0.9832(2) -0.8439(2) 0.0641(12) Uani 1 1 d . . .
H1C H 0.6880 0.9942 -0.8787 0.096 Uiso 1 1 calc R . .
C46C C 0.4239(4) 0.9341(4) -0.2655(4) 0.0542(16) Uani 1 1 d . . .
H46E H 0.3836 0.9638 -0.2981 0.065 Uiso 0.59 1 calc PR F 1
H46F H 0.4557 0.9662 -0.2507 0.065 Uiso 0.59 1 calc PR F 1
O2C O 0.3803(4) 0.8750(4) -0.1995(4) 0.063(2) Uani 0.59 1 d P G 1
H2C H 0.4151 0.8462 -0.1754 0.094 Uiso 0.59 1 calc PR G 1
O2F O 0.4571(7) 0.9474(7) -0.2172(6) 0.073(3) Uani 0.41 1 d P G 2
H2F H 0.4670 0.9084 -0.1842 0.110 Uiso 0.41 1 calc PR G 2
O1G O 0.8717(4) 0.1643(4) 0.3435(4) 0.103(2) Uani 0.93 1 d P . .
C1G C 0.8112(5) 0.2157(6) 0.2880(6) 0.086(3) Uani 0.93 1 d P . .
H1G1 H 0.7901 0.1899 0.2603 0.104 Uiso 0.93 1 calc PR . .
H1G2 H 0.7651 0.2311 0.3122 0.104 Uiso 0.93 1 calc PR . .
C2G C 0.8547(8) 0.2751(9) 0.2447(7) 0.134(5) Uani 0.93 1 d P . .
H2G1 H 0.8710 0.3027 0.2720 0.201 Uiso 0.93 1 calc PR . .
H2G2 H 0.8210 0.3058 0.2072 0.201 Uiso 0.93 1 calc PR . .
H2G3 H 0.9029 0.2588 0.2244 0.201 Uiso 0.93 1 calc PR . .
C4G C 0.9157 0.0546 0.4555 0.050 Uani 0.93 1 d P . .
H4G1 H 0.9683 0.0490 0.4336 0.075 Uiso 0.93 1 calc PR . .
H4G2 H 0.8973 0.0073 0.4878 0.075 Uiso 0.93 1 calc PR . .
H4G3 H 0.9206 0.0865 0.4812 0.075 Uiso 0.93 1 calc PR . .
C3G C 0.8589 0.0850 0.4030 0.050 Uani 0.93 1 d P . .
H3G1 H 0.8057 0.0858 0.4272 0.060 Uiso 0.93 1 calc PR . .
H3G2 H 0.8550 0.0511 0.3787 0.060 Uiso 0.93 1 calc PR . .

loop_
_atom_site_aniso_label
_atom_site_aniso_U_11
_atom_site_aniso_U_22
_atom_site_aniso_U_33
_atom_site_aniso_U_23
_atom_site_aniso_U_13
_atom_site_aniso_U_12
C1A 0.025(3) 0.040(3) 0.041(3) -0.012(3) -0.001(2) -0.010(2)
C2A 0.025(3) 0.032(3) 0.038(3) -0.008(3) -0.005(2) -0.002(2)
C3A 0.029(3) 0.036(3) 0.035(3) -0.015(3) -0.007(2) -0.006(2)
C4A 0.031(3) 0.040(3) 0.034(3) -0.013(3) -0.003(2) -0.006(2)
C5A 0.042(3) 0.048(4) 0.036(3) -0.011(3) -0.002(3) -0.015(3)
C6A 0.030(3) 0.062(4) 0.045(3) -0.026(3) 0.003(3) -0.014(3)
C7A 0.028(3) 0.050(4) 0.061(4) -0.035(3) -0.002(3) -0.005(3)
C8A 0.027(3) 0.056(4) 0.096(5) -0.048(4) -0.004(3) -0.004(3)
C9A 0.026(3) 0.042(4) 0.081(5) -0.034(3) -0.010(3) 0.006(3)
C10A 0.033(3) 0.039(3) 0.074(4) -0.025(3) -0.014(3) 0.007(3)
C11A 0.030(3) 0.034(3) 0.089(5) -0.028(3) -0.018(3) 0.010(3)
C12A 0.036(3) 0.048(4) 0.097(6) -0.037(4) -0.040(4) 0.018(3)
C13A 0.044(4) 0.045(4) 0.075(5) -0.025(3) -0.022(3) 0.015(3)
C14A 0.056(4) 0.065(5) 0.079(5) -0.027(4) -0.034(4) 0.015(3)
C15A 0.044(3) 0.053(4) 0.046(3) -0.023(3) -0.022(3) 0.011(3)
C16A 0.043(3) 0.049(4) 0.053(4) -0.026(3) -0.017(3) 0.000(3)
C17A 0.042(3) 0.040(4) 0.052(4) -0.021(3) -0.008(3) -0.001(3)
C18A 0.042(3) 0.043(4) 0.045(3) -0.021(3) -0.015(3) 0.006(3)
C19A 0.047(3) 0.053(4) 0.039(3) -0.023(3) -0.010(3) -0.004(3)
C20A 0.050(4) 0.072(5) 0.041(3) -0.024(3) 0.001(3) -0.010(3)
C21A 0.037(3) 0.061(4) 0.041(3) -0.019(3) 0.007(3) -0.015(3)
C22A 0.036(3) 0.052(4) 0.054(4) -0.029(3) 0.008(3) -0.012(3)
C23A 0.029(3) 0.052(4) 0.052(4) -0.027(3) 0.000(3) -0.009(3)
C24A 0.026(3) 0.042(3) 0.047(3) -0.017(3) -0.006(2) -0.006(2)
C25A 0.029(3) 0.041(3) 0.036(3) -0.007(3) 0.000(2) -0.007(3)
C26A 0.059(4) 0.042(4) 0.041(3) -0.010(3) -0.025(3) 0.001(3)
C27A 0.026(3) 0.039(4) 0.082(5) -0.023(3) -0.014(3) 0.008(3)
C28A 0.029(3) 0.036(3) 0.044(3) -0.020(3) -0.004(2) -0.009(2)
C29A 0.060(4) 0.066(5) 0.096(6) 0.030(5) -0.028(4) -0.014(4)
C30A 0.078(5) 0.057(5) 0.123(7) 0.013(5) -0.028(5) -0.014(4)
C31A 0.096(6) 0.047(4) 0.071(5) 0.000(4) -0.015(4) 0.011(4)
C37A 0.057(4) 0.068(6) 0.122(7) -0.027(5) 0.001(5) -0.013(4)
C38A 0.074(5) 0.066(5) 0.111(7) -0.013(5) -0.018(5) -0.007(4)
C39A 0.122(9) 0.088(8) 0.180(12) 0.030(8) -0.079(8) -0.034(7)
C40A 0.139(12) 0.144(13) 0.31(2) 0.038(15) -0.074(14) 0.013(10)
C41A 0.046(3) 0.049(4) 0.085(5) -0.036(4) -0.001(3) -0.016(3)
C42A 0.050(4) 0.054(4) 0.120(6) -0.047(5) -0.012(4) -0.005(3)
C43A 0.066(5) 0.053(5) 0.160(9) -0.042(5) -0.006(5) -0.003(4)
C44A 0.090(6) 0.046(5) 0.190(11) -0.015(6) -0.024(6) 0.000(4)
C45A 0.026(3) 0.041(4) 0.112(6) -0.032(4) -0.020(3) 0.000(3)
C46A 0.039(3) 0.056(4) 0.078(5) -0.041(4) -0.004(3) -0.003(3)
O25A 0.036(2) 0.046(2) 0.037(2) -0.0061(19) -0.0035(17) -0.0001(19)
O26A 0.086(3) 0.061(3) 0.050(3) 0.010(3) -0.018(2) 0.005(3)
O27A 0.040(2) 0.060(3) 0.082(3) -0.031(3) -0.003(2) 0.004(2)
O28A 0.0340(19) 0.032(2) 0.062(2) -0.020(2) -0.0107(18) -0.0019(17)
O3A 0.042(3) 0.048(3) 0.173(6) -0.051(4) -0.027(3) -0.001(2)
O2A 0.035(2) 0.109(4) 0.092(4) -0.062(3) -0.003(2) 0.008(2)
C1B 0.033(3) 0.034(3) 0.043(3) -0.016(3) -0.005(2) -0.007(2)
C2B 0.041(3) 0.041(3) 0.053(4) -0.024(3) -0.015(3) -0.002(3)
C3B 0.041(3) 0.045(4) 0.037(3) -0.022(3) -0.016(3) 0.008(3)
C4B 0.045(3) 0.055(4) 0.044(4) -0.029(3) -0.011(3) 0.007(3)
C5B 0.060(4) 0.052(4) 0.040(4) -0.021(3) -0.017(3) 0.015(3)
C6B 0.066(4) 0.053(4) 0.031(3) -0.015(3) -0.005(3) 0.009(3)
C7B 0.059(4) 0.045(4) 0.035(3) -0.020(3) -0.007(3) 0.008(3)
C8B 0.052(4) 0.057(4) 0.040(3) -0.020(3) -0.001(3) 0.013(3)
C9B 0.039(3) 0.047(4) 0.044(4) -0.005(3) -0.002(3) 0.014(3)
C10B 0.049(4) 0.072(5) 0.046(4) -0.003(4) 0.003(3) 0.018(4)
C11B 0.044(4) 0.054(5) 0.073(5) -0.002(4) 0.012(3) 0.013(3)
C12B 0.032(3) 0.036(4) 0.089(5) -0.003(4) 0.007(3) 0.005(3)
C13B 0.026(3) 0.030(3) 0.075(4) -0.008(3) -0.001(3) 0.003(3)
C14B 0.034(3) 0.036(3) 0.088(5) -0.027(3) 0.001(3) -0.008(3)
C15B 0.039(3) 0.026(3) 0.059(4) -0.015(3) -0.004(3) -0.004(3)
C16B 0.039(3) 0.028(3) 0.069(4) -0.014(3) 0.003(3) -0.005(3)
C17B 0.039(3) 0.028(3) 0.067(4) -0.011(3) 0.002(3) 0.005(3)
C18B 0.031(3) 0.023(3) 0.064(4) -0.016(3) 0.000(3) -0.002(2)
C19B 0.033(3) 0.028(3) 0.058(4) -0.022(3) -0.002(3) -0.005(2)
C20B 0.039(3) 0.037(3) 0.050(3) -0.022(3) -0.009(3) -0.002(3)
C21B 0.036(3) 0.029(3) 0.034(3) -0.011(3) -0.001(2) -0.008(2)
C22B 0.043(3) 0.033(3) 0.049(3) -0.016(3) -0.001(3) 0.001(3)
C23B 0.034(3) 0.049(4) 0.071(4) -0.025(3) -0.007(3) 0.002(3)
C24B 0.039(3) 0.042(4) 0.059(4) -0.021(3) -0.013(3) -0.004(3)
C25B 0.028(3) 0.028(3) 0.035(3) -0.006(3) -0.006(2) -0.003(2)
C26B 0.038(3) 0.024(3) 0.065(4) -0.021(3) -0.008(3) -0.005(3)
C27B 0.034(3) 0.040(4) 0.047(4) -0.003(3) 0.004(3) 0.009(3)
C28B 0.041(3) 0.042(4) 0.039(3) -0.022(3) -0.014(3) 0.006(3)
C29B 0.072(4) 0.063(5) 0.059(4) -0.032(4) -0.029(4) 0.021(4)
C30B 0.050(4) 0.075(5) 0.045(4) -0.009(4) 0.000(3) 0.005(3)
C31B 0.088(5) 0.064(5) 0.067(5) -0.018(4) 0.000(4) 0.003(4)
C32B 0.094(6) 0.042(4) 0.097(6) -0.008(4) 0.026(5) -0.020(4)
C33B 0.063(4) 0.056(4) 0.064(4) -0.029(4) -0.026(3) -0.006(3)
C34B 0.061(4) 0.099(6) 0.074(5) -0.034(5) -0.019(4) -0.020(4)
C35B 0.072(5) 0.128(8) 0.088(6) -0.048(6) -0.013(5) -0.026(5)
C36B 0.130(8) 0.090(7) 0.091(6) 0.000(6) -0.060(6) -0.014(6)
C37B 0.073(5) 0.049(4) 0.062(4) -0.004(4) -0.007(4) -0.001(4)
C38B 0.082(5) 0.069(5) 0.068(5) -0.021(4) -0.011(4) -0.004(4)
C39B 0.098(6) 0.061(5) 0.109(7) -0.016(5) -0.039(5) 0.012(5)
C40B 0.151(11) 0.112(9) 0.147(11) -0.031(8) -0.051(9) 0.011(8)
C41B 0.055(4) 0.056(4) 0.074(4) -0.042(4) -0.014(3) 0.001(3)
C42B 0.060(4) 0.037(4) 0.068(4) -0.024(3) -0.008(3) 0.009(3)
C43B 0.096(6) 0.072(6) 0.102(6) -0.028(5) -0.027(5) 0.006(5)
C44B 0.088(6) 0.078(6) 0.156(10) -0.019(6) 0.002(6) 0.016(5)
C43E 0.17(3) 0.046(15) 0.13(3) -0.030(17) -0.09(2) 0.040(18)
C44E 0.22(4) 0.038(14) 0.068(17) -0.005(13) -0.02(2) -0.015(18)
O1M 0.091(9) 0.032(6) 0.061(8) -0.017(6) 0.000(6) -0.017(6)
C1M 0.076(11) 0.042(10) 0.034(9) -0.004(8) 0.005(8) -0.009(8)
C45B 0.039(4) 0.053(4) 0.083(5) 0.003(4) 0.007(3) 0.010(3)
C46B 0.067(4) 0.064(5) 0.047(4) -0.023(4) -0.017(3) 0.019(4)
O25B 0.034(2) 0.044(2) 0.052(2) -0.026(2) -0.0095(17) 0.0027(17)
O26B 0.042(2) 0.037(2) 0.059(3) -0.023(2) -0.0144(19) -0.0018(18)
O27B 0.049(2) 0.036(2) 0.045(2) -0.012(2) 0.0003(19) -0.0089(19)
O28B 0.044(2) 0.038(2) 0.051(2) -0.025(2) -0.0136(18) 0.0057(18)
O1B 0.103(4) 0.088(4) 0.061(3) -0.036(3) -0.028(3) 0.051(3)
O2B 0.046(2) 0.059(3) 0.057(3) -0.012(2) 0.002(2) 0.009(2)
C1C 0.027(3) 0.033(3) 0.036(3) -0.011(3) -0.006(2) -0.003(2)
C2C 0.026(3) 0.043(3) 0.040(3) -0.012(3) -0.002(2) -0.003(2)
C3C 0.021(2) 0.041(3) 0.046(3) -0.017(3) -0.004(2) 0.006(2)
C4C 0.025(3) 0.043(3) 0.044(3) -0.016(3) 0.005(2) -0.006(2)
C5C 0.026(3) 0.043(3) 0.045(3) -0.020(3) 0.000(2) -0.001(2)
C6C 0.032(3) 0.041(3) 0.047(3) -0.026(3) 0.002(2) -0.007(2)
C7C 0.035(3) 0.027(3) 0.048(3) -0.020(3) 0.000(2) -0.004(2)
C28C 0.040(3) 0.035(3) 0.038(3) -0.018(3) 0.005(2) -0.002(2)
C8C 0.042(3) 0.039(3) 0.053(4) -0.024(3) 0.005(3) -0.016(3)
C9C 0.026(3) 0.034(3) 0.038(3) -0.016(3) -0.003(2) -0.011(2)
C10C 0.031(3) 0.042(4) 0.031(3) -0.013(3) -0.005(2) -0.002(2)
C11C 0.039(3) 0.033(3) 0.036(3) -0.004(3) -0.004(2) 0.003(3)
C12C 0.038(3) 0.036(3) 0.037(3) -0.013(3) -0.006(2) 0.001(2)
C13C 0.027(3) 0.027(3) 0.039(3) -0.008(3) 0.000(2) -0.009(2)
C14C 0.040(3) 0.030(3) 0.034(3) -0.007(3) 0.001(2) -0.013(2)
C15C 0.042(3) 0.024(3) 0.024(3) 0.001(2) -0.002(2) -0.006(2)
C16C 0.027(3) 0.027(3) 0.035(3) -0.003(2) -0.009(2) 0.001(2)
C17C 0.037(3) 0.038(3) 0.040(3) -0.012(3) -0.005(2) 0.000(3)
C18C 0.037(3) 0.032(3) 0.038(3) -0.013(3) -0.008(2) 0.002(2)
C19C 0.030(3) 0.031(3) 0.025(3) 0.000(2) -0.009(2) -0.001(2)
C20C 0.037(3) 0.043(3) 0.033(3) -0.009(3) -0.007(2) -0.002(3)
C21C 0.031(3) 0.033(3) 0.036(3) -0.008(3) -0.006(2) -0.003(2)
C22C 0.040(3) 0.039(3) 0.043(4) -0.016(3) -0.001(3) 0.000(3)
C23C 0.046(3) 0.044(4) 0.038(3) -0.010(3) -0.005(3) 0.007(3)
C24C 0.040(3) 0.045(4) 0.032(3) -0.011(3) -0.008(2) 0.005(3)
C25C 0.023(3) 0.029(3) 0.040(3) -0.006(3) -0.009(2) -0.002(2)
C26C 0.039(3) 0.027(3) 0.022(3) -0.003(2) 0.002(2) -0.003(2)
C27C 0.034(3) 0.027(3) 0.047(4) -0.014(3) 0.003(2) -0.015(2)
C29C 0.031(3) 0.076(5) 0.047(4) -0.001(3) -0.016(3) -0.004(3)
C30C 0.028(4) 0.43(2) 0.045(5) 0.054(8) -0.024(4) -0.074(8)
C33C 0.042(3) 0.041(4) 0.067(4) -0.016(3) 0.002(3) 0.002(3)
C34C 0.044(3) 0.048(4) 0.053(4) -0.014(3) 0.000(3) -0.001(3)
C35C 0.052(4) 0.046(4) 0.068(4) -0.019(4) -0.011(3) 0.001(3)
C36C 0.075(5) 0.073(6) 0.083(6) 0.015(5) -0.012(4) 0.003(4)
C37C 0.055(4) 0.034(3) 0.054(4) -0.018(3) 0.011(3) -0.021(3)
C38C 0.064(4) 0.032(3) 0.049(4) -0.014(3) 0.014(3) -0.012(3)
C39C 0.088(5) 0.040(4) 0.061(4) -0.023(3) 0.023(4) -0.035(4)
C40C 0.104(6) 0.035(4) 0.070(5) -0.021(4) 0.036(4) -0.027(4)
C41C 0.065(9) 0.036(9) 0.055(7) -0.011(6) 0.000(6) -0.007(8)
C42C 0.065(8) 0.055(8) 0.086(9) -0.011(7) 0.018(7) 0.008(7)
C43C 0.087(12) 0.046(13) 0.134(19) 0.013(13) 0.050(13) 0.032(10)
C41F 0.070(14) 0.033(12) 0.041(10) -0.009(9) -0.012(10) 0.016(13)
C42F 0.066(13) 0.067(15) 0.082(15) -0.038(13) 0.006(10) -0.008(12)
C43F 0.18(4) 0.046(18) 0.13(3) -0.032(19) -0.03(2) 0.013(19)
C44F 0.081(15) 0.035(12) 0.091(17) -0.005(12) -0.001(13) 0.001(10)
C45C 0.035(3) 0.053(4) 0.045(3) -0.015(3) -0.010(3) -0.005(3)
O25C 0.0267(18) 0.044(2) 0.040(2) -0.0059(19) -0.0079(16) -0.0015(17)
O26C 0.040(2) 0.036(2) 0.040(2) -0.0114(19) 0.0011(17) 0.0009(18)
O27C 0.047(2) 0.022(2) 0.058(2) -0.0129(19) 0.0093(18) -0.0127(17)
O28C 0.042(2) 0.036(2) 0.040(2) -0.0106(19) 0.0015(17) -0.0020(18)
O1C 0.074(3) 0.056(3) 0.047(3) 0.000(2) -0.021(2) 0.000(2)
C46C 0.044(3) 0.058(4) 0.072(4) -0.036(4) -0.012(3) 0.004(3)
O2C 0.057(4) 0.064(5) 0.054(5) -0.009(4) 0.010(4) 0.010(4)
O2F 0.066(7) 0.105(10) 0.067(8) -0.054(8) -0.007(6) 0.016(7)
O1G 0.078(4) 0.124(5) 0.147(6) -0.101(5) 0.030(4) -0.033(4)
C1G 0.054(5) 0.125(9) 0.100(7) -0.065(7) -0.003(5) 0.001(6)
C2G 0.104(9) 0.193(15) 0.115(9) -0.071(10) -0.015(7) 0.031(10)
C4G 0.050 0.050 0.050 -0.019 -0.003 -0.001
C3G 0.050 0.050 0.050 -0.019 -0.003 -0.001

loop_
_atom_type_symbol
_atom_type_description
_atom_type_scat_dispersion_real
_atom_type_scat_dispersion_imag
_atom_type_scat_source
C C 0.0033 0.0016 'International Tables Vol C Tables 4.2.6.8 and 6.1.1.4'
H H 0.0000 0.0000 'International Tables Vol C Tables 4.2.6.8 and 6.1.1.4'
O O 0.0106 0.0060 'International Tables Vol C Tables 4.2.6.8 and 6.1.1.4'

loop_
_geom_angle_atom_site_label_1
_geom_angle_atom_site_label_2
_geom_angle_atom_site_label_3
_geom_angle
_geom_angle_site_symmetry_1
_geom_angle_site_symmetry_3
_geom_angle_publ_flag
C24A C1A C25A 117.7(5) . . ?
C24A C1A C2A 122.0(5) . . ?
C25A C1A C2A 120.2(5) . . ?
C1A C2A C3A 110.5(4) . . ?
C1A C2A H2A1 109.6 . . ?
C3A C2A H2A1 109.5 . . ?
C1A C2A H2A2 109.6 . . ?
C3A C2A H2A2 109.6 . . ?
H2A1 C2A H2A2 108.1 . . ?
C4A C3A C28A 117.9(5) . . ?
C4A C3A C2A 120.7(5) . . ?
C28A C3A C2A 121.4(5) . . ?
C3A C4A C5A 121.3(5) . . ?
C3A C4A H4A 119.4 . . ?
C5A C4A H4A 119.4 . . ?
C6A C5A C4A 119.1(5) . . ?
C6A C5A H5A 120.5 . . ?
C4A C5A H5A 120.5 . . ?
C5A C6A C7A 121.7(5) . . ?
C5A C6A H6A 119.2 . . ?
C7A C6A H6A 119.2 . . ?
C28A C7A C6A 117.9(5) . . ?
C28A C7A C8A 122.6(6) . . ?
C6A C7A C8A 119.3(5) . . ?
C7A C8A C9A 110.4(5) . . ?
C7A C8A H8A1 109.6 . . ?
C9A C8A H8A1 109.6 . . ?
C7A C8A H8A2 109.6 . . ?
C9A C8A H8A2 109.6 . . ?
H8A1 C8A H8A2 108.1 . . ?
C27A C9A C10A 117.7(5) . . ?
C27A C9A C8A 121.0(5) . . ?
C10A C9A C8A 120.9(6) . . ?
C9A C10A C11A 122.5(6) . . ?
C9A C10A H10A 118.7 . . ?
C11A C10A H10A 118.7 . . ?
C12A C11A C10A 118.3(6) . . ?
C12A C11A C45A 122.0(6) . . ?
C10A C11A C45A 119.7(6) . . ?
C11A C12A C13A 121.8(5) . . ?
C11A C12A H12A 119.1 . . ?
C13A C12A H12A 119.1 . . ?
C12A C13A C27A 117.9(6) . . ?
C12A C13A C14A 121.5(6) . . ?
C27A C13A C14A 120.5(6) . . ?
C13A C14A C15A 109.4(5) . . ?
C13A C14A H14A 109.8 . . ?
C15A C14A H14A 109.8 . . ?
C13A C14A H14B 109.8 . . ?
C15A C14A H14B 109.8 . . ?
H14A C14A H14B 108.2 . . ?
C16A C15A C26A 117.9(5) . . ?
C16A C15A C14A 120.4(6) . . ?
C26A C15A C14A 121.7(6) . . ?
C17A C16A C15A 120.5(6) . . ?
C17A C16A H16A 119.7 . . ?
C15A C16A H16A 119.8 . . ?
C18A C17A C16A 121.2(6) . . ?
C18A C17A H17A 119.4 . . ?
C16A C17A H17A 119.4 . . ?
C17A C18A C19A 120.7(5) . . ?
C17A C18A H18A 119.6 . . ?
C19A C18A H18A 119.6 . . ?
C18A C19A C26A 118.7(6) . . ?
C18A C19A C20A 119.7(5) . . ?
C26A C19A C20A 121.3(6) . . ?
C21A C20A C19A 108.9(5) . . ?
C21A C20A H20A 109.9 . . ?
C19A C20A H20A 109.9 . . ?
C21A C20A H20B 109.9 . . ?
C19A C20A H20B 109.9 . . ?
H20A C20A H20B 108.3 . . ?
C25A C21A C22A 116.8(5) . . ?
C25A C21A C20A 120.6(6) . . ?
C22A C21A C20A 122.2(6) . . ?
C23A C22A C21A 121.7(5) . . ?
C23A C22A H22A 119.1 . . ?
C21A C22A H22A 119.1 . . ?
C22A C23A C24A 119.0(5) . . ?
C22A C23A C46A 121.2(5) . . ?
C24A C23A C46A 119.7(5) . . ?
C1A C24A C23A 121.8(5) . . ?
C1A C24A H24A 119.1 . . ?
C23A C24A H24A 119.1 . . ?
O25A C25A C21A 117.9(5) . . ?
O25A C25A C1A 119.3(5) . . ?
C21A C25A C1A 122.6(5) . . ?
O26A C26A C19A 120.0(6) . . ?
O26A C26A C15A 119.3(6) . . ?
C19A C26A C15A 120.7(6) . . ?
C9A C27A O27A 120.3(5) . . ?
C9A C27A C13A 121.6(6) . . ?
O27A C27A C13A 117.9(6) . . ?
C7A C28A O28A 119.0(5) . . ?
C7A C28A C3A 121.9(5) . . ?
O28A C28A C3A 119.1(4) . . ?
C30A C29A O25A 115.8(6) . . ?
C30A C29A H29A 108.3 . . ?
O25A C29A H29A 108.3 . . ?
C30A C29A H29B 108.3 . . ?
O25A C29A H29B 108.3 . . ?
H29A C29A H29B 107.4 . . ?
C29A C30A C31A 122.4(7) . . ?
C29A C30A H30A 106.7 . . ?
C31A C30A H30A 106.7 . . ?
C29A C30A H30B 106.7 . . ?
C31A C30A H30B 106.7 . . ?
H30A C30A H30B 106.6 . . ?
C30A C31A C32A 118.7(9) . . ?
C30A C31A H31A 107.6 . . ?
C32A C31A H31A 107.6 . . ?
C30A C31A H31B 107.6 . . ?
C32A C31A H31B 107.6 . . ?
H31A C31A H31B 107.1 . . ?
C31A C32A H32A 109.5 . . ?
C31A C32A H32B 109.5 . . ?
H32A C32A H32B 109.5 . . ?
C31A C32A H32C 109.5 . . ?
H32A C32A H32C 109.5 . . ?
H32B C32A H32C 109.5 . . ?
O26A C33A C34A 108.9(11) . . ?
O26A C33A H33A 109.9 . . ?
C34A C33A H33A 109.9 . . ?
O26A C33A H33B 109.9 . . ?
C34A C33A H33B 109.9 . . ?
H33A C33A H33B 108.3 . . ?
C35A C34A C33A 111.7(13) . . ?
C35A C34A H34A 109.3 . . ?
C33A C34A H34A 109.3 . . ?
C35A C34A H34B 109.3 . . ?
C33A C34A H34B 109.3 . . ?
H34A C34A H34B 107.9 . . ?
C34A C35A C36A 111.6(14) . . ?
C34A C35A H35A 109.3 . . ?
C36A C35A H35A 109.3 . . ?
C34A C35A H35B 109.3 . . ?
C36A C35A H35B 109.3 . . ?
H35A C35A H35B 108.0 . . ?
C34D C33D O26A 109.4(15) . . ?
C34D C33D H33C 109.8 . . ?
O26A C33D H33C 109.8 . . ?
C34D C33D H33D 109.9 . . ?
O26A C33D H33D 109.8 . . ?
H33C C33D H33D 108.3 . . ?
C35D C34D C33D 121(2) . . ?
C35D C34D H34C 107.2 . . ?
C33D C34D H34C 107.2 . . ?
C35D C34D H34D 107.1 . . ?
C33D C34D H34D 107.1 . . ?
H34C C34D H34D 106.8 . . ?
C34D C35D C36D 112(2) . . ?
C34D C35D H35C 109.2 . . ?
C36D C35D H35C 109.2 . . ?
C34D C35D H35D 109.2 . . ?
C36D C35D H35D 109.2 . . ?
H35C C35D H35D 107.9 . . ?
C35D C36D H36D 109.5 . . ?
C35D C36D H36E 109.5 . . ?
H36D C36D H36E 109.5 . . ?
C35D C36D H36F 109.5 . . ?
H36D C36D H36F 109.5 . . ?
H36E C36D H36F 109.5 . . ?
C38A C37A O27A 116.4(7) . . ?
C38A C37A H37A 108.2 . . ?
O27A C37A H37A 108.2 . . ?
C38A C37A H37B 108.2 . . ?
O27A C37A H37B 108.2 . . ?
H37A C37A H37B 107.4 . . ?
C37A C38A C39A 114.3(8) . . ?
C37A C38A H38A 108.7 . . ?
C39A C38A H38A 108.7 . . ?
C37A C38A H38B 108.7 . . ?
C39A C38A H38B 108.7 . . ?
H38A C38A H38B 107.6 . . ?
C40A C39A C38A 118.2(13) . . ?
C40A C39A H39A 107.7 . . ?
C38A C39A H39A 107.8 . . ?
C40A C39A H39B 107.8 . . ?
C38A C39A H39B 107.8 . . ?
H39A C39A H39B 107.1 . . ?
C39A C40A H40A 109.5 . . ?
C39A C40A H40B 109.5 . . ?
H40A C40A H40B 109.5 . . ?
C39A C40A H40C 109.5 . . ?
H40A C40A H40C 109.5 . . ?
H40B C40A H40C 109.5 . . ?
O28A C41A C42A 108.4(5) . . ?
O28A C41A H41A 110.0 . . ?
C42A C41A H41A 110.0 . . ?
O28A C41A H41B 110.0 . . ?
C42A C41A H41B 110.0 . . ?
H41A C41A H41B 108.4 . . ?
C43A C42A C41A 113.0(6) . . ?
C43A C42A H42A 109.0 . . ?
C41A C42A H42A 109.0 . . ?
C43A C42A H42B 109.0 . . ?
C41A C42A H42B 109.0 . . ?
H42A C42A H42B 107.8 . . ?
C42A C43A C44A 110.0(7) . . ?
C42A C43A H43A 109.7 . . ?
C44A C43A H43A 109.7 . . ?
C42A C43A H43B 109.7 . . ?
C44A C43A H43B 109.7 . . ?
H43A C43A H43B 108.2 . . ?
C43A C44A H44A 109.5 . . ?
C43A C44A H44B 109.5 . . ?
H44A C44A H44B 109.5 . . ?
C43A C44A H44C 109.5 . . ?
H44A C44A H44C 109.5 . . ?
H44B C44A H44C 109.5 . . ?
O3A C45A C11A 112.3(6) . . ?
O3A C45A H45A 109.1 . . ?
C11A C45A H45A 109.1 . . ?
O3A C45A H45B 109.1 . . ?
C11A C45A H45B 109.1 . . ?
H45A C45A H45B 107.9 . . ?
O2A C46A C23A 108.6(5) . . ?
O2A C46A H46A 110.0 . . ?
C23A C46A H46A 110.0 . . ?
O2A C46A H46B 110.0 . . ?
C23A C46A H46B 110.0 . . ?
H46A C46A H46B 108.4 . . ?
C25A O25A C29A 111.8(4) . . ?
C26A O26A C33A 121.1(8) . . ?
C26A O26A C33D 99.1(8) . . ?
C33A O26A C33D 22.2(8) . . ?
C27A O27A C37A 113.4(5) . . ?
C28A O28A C41A 111.3(4) . . ?
C45A O3A H3A 109.5 . . ?
C46A O2A H2A 109.5 . . ?
C25B C1B C24B 117.7(5) . . ?
C25B C1B C2B 120.0(5) . . ?
C24B C1B C2B 121.7(5) . . ?
C3B C2B C1B 109.9(4) . . ?
C3B C2B H2B1 109.7 . . ?
C1B C2B H2B1 109.7 . . ?
C3B C2B H2B2 109.7 . . ?
C1B C2B H2B2 109.7 . . ?
H2B1 C2B H2B2 108.2 . . ?
C4B C3B C28B 117.5(5) . . ?
C4B C3B C2B 119.6(5) . . ?
C28B C3B C2B 122.8(5) . . ?
C3B C4B C5B 122.4(5) . . ?
C3B C4B H4B 118.8 . . ?
C5B C4B H4B 118.8 . . ?
C4B C5B C6B 117.4(6) . . ?
C4B C5B C46B 121.1(6) . . ?
C6B C5B C46B 121.5(6) . . ?
C7B C6B C5B 122.6(6) . . ?
C7B C6B H6B 118.7 . . ?
C5B C6B H6B 118.7 . . ?
C28B C7B C6B 117.5(5) . . ?
C28B C7B C8B 122.7(5) . . ?
C6B C7B C8B 119.7(5) . . ?
C9B C8B C7B 111.8(5) . . ?
C9B C8B H8B1 109.3 . . ?
C7B C8B H8B1 109.3 . . ?
C9B C8B H8B2 109.3 . . ?
C7B C8B H8B2 109.3 . . ?
H8B1 C8B H8B2 107.9 . . ?
C10B C9B C27B 117.1(6) . . ?
C10B C9B C8B 123.3(6) . . ?
C27B C9B C8B 119.4(5) . . ?
C9B C10B C11B 121.9(7) . . ?
C9B C10B H10B 119.1 . . ?
C11B C10B H10B 119.1 . . ?
C12B C11B C10B 118.5(6) . . ?
C12B C11B H11B 120.7 . . ?
C10B C11B H11B 120.7 . . ?
C11B C12B C13B 122.8(7) . . ?
C11B C12B H12B 118.6 . . ?
C13B C12B H12B 118.6 . . ?
C12B C13B C27B 116.8(6) . . ?
C12B C13B C14B 124.2(6) . . ?
C27B C13B C14B 118.7(5) . . ?
C13B C14B C15B 111.3(5) . . ?
C13B C14B H14C 109.4 . . ?
C15B C14B H14C 109.4 . . ?
C13B C14B H14D 109.4 . . ?
C15B C14B H14D 109.4 . . ?
H14C C14B H14D 108.0 . . ?
C16B C15B C26B 118.1(5) . . ?
C16B C15B C14B 119.3(5) . . ?
C26B C15B C14B 122.5(5) . . ?
C15B C16B C17B 122.8(6) . . ?
C15B C16B H16B 118.6 . . ?
C17B C16B H16B 118.6 . . ?
C18B C17B C16B 117.6(5) . . ?
C18B C17B C45B 122.6(5) . . ?
C16B C17B C45B 119.8(5) . . ?
C17B C18B C19B 122.4(5) . . ?
C17B C18B H18B 118.8 . . ?
C19B C18B H18B 118.8 . . ?
C18B C19B C26B 118.2(5) . . ?
C18B C19B C20B 119.9(5) . . ?
C26B C19B C20B 121.8(5) . . ?
C19B C20B C21B 108.1(4) . . ?
C19B C20B H20C 110.1 . . ?
C21B C20B H20C 110.1 . . ?
C19B C20B H20D 110.1 . . ?
C21B C20B H20D 110.1 . . ?
H20C C20B H20D 108.4 . . ?
C25B C21B C22B 119.0(5) . . ?
C25B C21B C20B 120.5(5) . . ?
C22B C21B C20B 119.7(5) . . ?
C23B C22B C21B 119.5(5) . . ?
C23B C22B H22B 120.2 . . ?
C21B C22B H22B 120.2 . . ?
C24B C23B C22B 120.2(5) . . ?
C24B C23B H23B 119.9 . . ?
C22B C23B H23B 119.9 . . ?
C23B C24B C1B 121.2(5) . . ?
C23B C24B H24B 119.4 . . ?
C1B C24B H24B 119.4 . . ?
C21B C25B O25B 119.5(4) . . ?
C21B C25B C1B 121.9(5) . . ?
O25B C25B C1B 118.5(5) . . ?
O26B C26B C19B 119.4(5) . . ?
O26B C26B C15B 119.4(5) . . ?
C19B C26B C15B 120.9(5) . . ?
O27B C27B C13B 119.5(6) . . ?
O27B C27B C9B 118.0(5) . . ?
C13B C27B C9B 122.5(6) . . ?
C7B C28B C3B 122.4(5) . . ?
C7B C28B O28B 118.5(5) . . ?
C3B C28B O28B 119.0(5) . . ?
O25B C29B C30B 112.9(5) . . ?
O25B C29B H29C 109.0 . . ?
C30B C29B H29C 109.0 . . ?
O25B C29B H29D 109.0 . . ?
C30B C29B H29D 109.0 . . ?
H29C C29B H29D 107.8 . . ?
C31B C30B C29B 110.8(5) . . ?
C31B C30B H30C 109.5 . . ?
C29B C30B H30C 109.5 . . ?
C31B C30B H30D 109.5 . . ?
C29B C30B H30D 109.5 . . ?
H30C C30B H30D 108.1 . . ?
C30B C31B C32B 109.7(6) . . ?
C30B C31B H31C 109.7 . . ?
C32B C31B H31C 109.7 . . ?
C30B C31B H31D 109.7 . . ?
C32B C31B H31D 109.7 . . ?
H31C C31B H31D 108.2 . . ?
C31B C32B H32D 109.5 . . ?
C31B C32B H32E 109.5 . . ?
H32D C32B H32E 109.5 . . ?
C31B C32B H32F 109.5 . . ?
H32D C32B H32F 109.5 . . ?
H32E C32B H32F 109.5 . . ?
O26B C33B C34B 106.6(5) . . ?
O26B C33B H33E 110.4 . . ?
C34B C33B H33E 110.4 . . ?
O26B C33B H33F 110.4 . . ?
C34B C33B H33F 110.4 . . ?
H33E C33B H33F 108.6 . . ?
C35B C34B C33B 113.1(6) . . ?
C35B C34B H34E 109.0 . . ?
C33B C34B H34E 109.0 . . ?
C35B C34B H34F 109.0 . . ?
C33B C34B H34F 109.0 . . ?
H34E C34B H34F 107.8 . . ?
C34B C35B C36B 111.7(7) . . ?
C34B C35B H35E 109.3 . . ?
C36B C35B H35E 109.3 . . ?
C34B C35B H35F 109.3 . . ?
C36B C35B H35F 109.3 . . ?
H35E C35B H35F 107.9 . . ?
C35B C36B H36G 109.5 . . ?
C35B C36B H36H 109.5 . . ?
H36G C36B H36H 109.5 . . ?
C35B C36B H36I 109.5 . . ?
H36G C36B H36I 109.5 . . ?
H36H C36B H36I 109.5 . . ?
O27B C37B C38B 109.7(6) . . ?
O27B C37B H37C 109.7 . . ?
C38B C37B H37C 109.7 . . ?
O27B C37B H37D 109.7 . . ?
C38B C37B H37D 109.7 . . ?
H37C C37B H37D 108.2 . . ?
C37B C38B C39B 112.0(7) . . ?
C37B C38B H38C 109.2 . . ?
C39B C38B H38C 109.2 . . ?
C37B C38B H38D 109.2 . . ?
C39B C38B H38D 109.2 . . ?
H38C C38B H38D 107.9 . . ?
C40B C39B C38B 116.3(9) . . ?
C40B C39B H39C 108.2 . . ?
C38B C39B H39C 108.2 . . ?
C40B C39B H39D 108.2 . . ?
C38B C39B H39D 108.2 . . ?
H39C C39B H39D 107.4 . . ?
C39B C40B H40D 109.5 . . ?
C39B C40B H40E 109.5 . . ?
H40D C40B H40E 109.5 . . ?
C39B C40B H40F 109.5 . . ?
H40D C40B H40F 109.5 . . ?
H40E C40B H40F 109.5 . . ?
O28B C41B C42B 109.2(5) . . ?
O28B C41B H41C 109.8 . . ?
C42B C41B H41C 109.8 . . ?
O28B C41B H41D 109.8 . . ?
C42B C41B H41D 109.8 . . ?
H41C C41B H41D 108.3 . . ?
C41B C42B C43B 114.3(6) . . ?
C41B C42B H42C 108.7 . . ?
C43B C42B H42C 108.7 . . ?
C41B C42B H42D 108.7 . . ?
C43B C42B H42D 108.7 . . ?
H42C C42B H42D 107.6 . . ?
C42B C43B C44B 112.7(7) . . ?
C42B C43B H43C 109.0 . . ?
C44B C43B H43C 109.0 . . ?
C42B C43B H43D 109.0 . . ?
C44B C43B H43D 109.0 . . ?
H43C C43B H43D 107.8 . . ?
O2B C45B C17B 113.1(5) . . ?
O2B C45B H45C 109.0 . . ?
C17B C45B H45C 109.0 . . ?
O2B C45B H45D 109.0 . . ?
C17B C45B H45D 109.0 . . ?
H45C C45B H45D 107.8 . . ?
O1B C46B C5B 113.6(5) . . ?
O1B C46B H46C 108.8 . . ?
C5B C46B H46C 108.8 . . ?
O1B C46B H46D 108.8 . . ?
C5B C46B H46D 108.8 . . ?
H46C C46B H46D 107.7 . . ?
C25B O25B C29B 111.7(4) . . ?
C26B O26B C33B 114.0(4) . . ?
C27B O27B C37B 110.8(4) . . ?
C28B O28B C41B 111.4(4) . . ?
C46B O1B H1B 109.5 . . ?
C45B O2B H2B 109.5 . . ?
C24C C1C C25C 118.2(5) . . ?
C24C C1C C2C 120.3(5) . . ?
C25C C1C C2C 121.3(4) . . ?
C1C C2C C3C 109.2(4) . . ?
C1C C2C H2C1 109.8 . . ?
C3C C2C H2C1 109.8 . . ?
C1C C2C H2C2 109.8 . . ?
C3C C2C H2C2 109.8 . . ?
H2C1 C2C H2C2 108.3 . . ?
C4C C3C C28C 120.0 . . ?
C4C C3C C2C 120.0(3) . . ?
C28C C3C C2C 118.5(3) . . ?
C3C C4C C5C 119.9 . . ?
C3C C4C H4C 120.0 . . ?
C5C C4C H4C 120.0 . . ?
C4C C5C C6C 120.1 . . ?
C4C C5C C45C 119.6(3) . . ?
C6C C5C C45C 120.3(3) . . ?
C7C C6C C5C 120.0 . . ?
C7C C6C H6C 120.0 . . ?
C5C C6C H6C 120.0 . . ?
C6C C7C C28C 119.9 . . ?
C6C C7C C8C 120.7(3) . . ?
C28C C7C C8C 118.3(3) . . ?
O28C C28C C7C 119.9(3) . . ?
O28C C28C C3C 120.0(3) . . ?
C7C C28C C3C 120.1 . . ?
C9C C8C C7C 110.3(4) . . ?
C9C C8C H8C1 109.6 . . ?
C7C C8C H8C1 109.6 . . ?
C9C C8C H8C2 109.6 . . ?
C7C C8C H8C2 109.6 . . ?
H8C1 C8C H8C2 108.1 . . ?
C10C C9C C27C 117.3(5) . . ?
C10C C9C C8C 119.7(5) . . ?
C27C C9C C8C 122.7(5) . . ?
C9C C10C C11C 121.9(5) . . ?
C9C C10C H10C 119.0 . . ?
C11C C10C H10C 119.0 . . ?
C10C C11C C12C 119.2(5) . . ?
C10C C11C H11C 120.4 . . ?
C12C C11C H11C 120.4 . . ?
C13C C12C C11C 120.8(5) . . ?
C13C C12C H12C 119.6 . . ?
C11C C12C H12C 119.6 . . ?
C12C C13C C27C 118.1(5) . . ?
C12C C13C C14C 119.0(5) . . ?
C27C C13C C14C 122.5(5) . . ?
C15C C14C C13C 109.7(4) . . ?
C15C C14C H14E 109.7 . . ?
C13C C14C H14E 109.7 . . ?
C15C C14C H14F 109.7 . . ?
C13C C14C H14F 109.7 . . ?
H14E C14C H14F 108.2 . . ?
C16C C15C C26C 117.7(5) . . ?
C16C C15C C14C 121.9(5) . . ?
C26C C15C C14C 119.9(5) . . ?
C17C C16C C15C 121.8(5) . . ?
C17C C16C H16C 119.1 . . ?
C15C C16C H16C 119.1 . . ?
C16C C17C C18C 118.6(5) . . ?
C16C C17C C46C 120.2(5) . . ?
C18C C17C C46C 121.2(5) . . ?
C17C C18C C19C 122.3(5) . . ?
C17C C18C H18C 118.8 . . ?
C19C C18C H18C 118.8 . . ?
C18C C19C C26C 116.8(5) . . ?
C18C C19C C20C 121.3(5) . . ?
C26C C19C C20C 121.6(5) . . ?
C19C C20C C21C 109.9(4) . . ?
C19C C20C H20E 109.7 . . ?
C21C C20C H20E 109.7 . . ?
C19C C20C H20F 109.7 . . ?
C21C C20C H20F 109.7 . . ?
H20E C20C H20F 108.2 . . ?
C22C C21C C25C 118.6(5) . . ?
C22C C21C C20C 118.9(5) . . ?
C25C C21C C20C 122.4(5) . . ?
C23C C22C C21C 121.1(5) . . ?
C23C C22C H22C 119.5 . . ?
C21C C22C H22C 119.5 . . ?
C22C C23C C24C 119.9(5) . . ?
C22C C23C H23C 120.1 . . ?
C24C C23C H23C 120.1 . . ?
C1C C24C C23C 121.1(5) . . ?
C1C C24C H24C 119.4 . . ?
C23C C24C H24C 119.4 . . ?
O25C C25C C1C 119.6(4) . . ?
O25C C25C C21C 119.3(4) . . ?
C1C C25C C21C 121.1(5) . . ?
O26C C26C C19C 119.6(4) . . ?
O26C C26C C15C 117.9(4) . . ?
C19C C26C C15C 122.2(5) . . ?
C9C C27C C13C 122.7(5) . . ?
C9C C27C O27C 118.0(5) . . ?
C13C C27C O27C 119.2(5) . . ?
O25C C29C C30C 102.8(5) . . ?
O25C C29C H29E 111.2 . . ?
C30C C29C H29E 111.2 . . ?
O25C C29C H29F 111.2 . . ?
C30C C29C H29F 111.2 . . ?
H29E C29C H29F 109.1 . . ?
C31C C30C C29C 108.3(7) . . ?
C31C C30C H30E 110.0 . . ?
C29C C30C H30E 110.0 . . ?
C31C C30C H30F 110.0 . . ?
C29C C30C H30F 110.0 . . ?
H30E C30C H30F 108.4 . . ?
C32C C31C C30C 100.0(12) . . ?
C32C C31C H31E 111.8 . . ?
C30C C31C H31E 111.8 . . ?
C32C C31C H31F 111.8 . . ?
C30C C31C H31F 111.8 . . ?
H31E C31C H31F 109.5 . . ?
C31C C32C H32G 109.5 . . ?
C31C C32C H32H 109.5 . . ?
H32G C32C H32H 109.5 . . ?
C31C C32C H32I 109.5 . . ?
H32G C32C H32I 109.5 . . ?
H32H C32C H32I 109.5 . . ?
O26C C33C C34C 113.9(5) . . ?
O26C C33C H33G 108.8 . . ?
C34C C33C H33G 108.8 . . ?
O26C C33C H33H 108.8 . . ?
C34C C33C H33H 108.8 . . ?
H33G C33C H33H 107.7 . . ?
C33C C34C C35C 111.7(5) . . ?
C33C C34C H34G 109.3 . . ?
C35C C34C H34G 109.3 . . ?
C33C C34C H34H 109.3 . . ?
C35C C34C H34H 109.3 . . ?
H34G C34C H34H 107.9 . . ?
C36C C35C C34C 113.3(5) . . ?
C36C C35C H35G 108.9 . . ?
C34C C35C H35G 108.9 . . ?
C36C C35C H35H 108.9 . . ?
C34C C35C H35H 108.9 . . ?
H35G C35C H35H 107.7 . . ?
C35C C36C H36J 109.5 . . ?
C35C C36C H36K 109.5 . . ?
H36J C36C H36K 109.5 . . ?
C35C C36C H36L 109.5 . . ?
H36J C36C H36L 109.5 . . ?
H36K C36C H36L 109.5 . . ?
O27C C37C C38C 108.5(5) . . ?
O27C C37C H37E 110.0 . . ?
C38C C37C H37E 110.0 . . ?
O27C C37C H37F 110.0 . . ?
C38C C37C H37F 110.0 . . ?
H37E C37C H37F 108.4 . . ?
C37C C38C C39C 111.2(5) . . ?
C37C C38C H38E 109.4 . . ?
C39C C38C H38E 109.4 . . ?
C37C C38C H38F 109.4 . . ?
C39C C38C H38F 109.4 . . ?
H38E C38C H38F 108.0 . . ?
C40C C39C C38C 111.9(6) . . ?
C40C C39C H39E 109.2 . . ?
C38C C39C H39E 109.2 . . ?
C40C C39C H39F 109.2 . . ?
C38C C39C H39F 109.2 . . ?
H39E C39C H39F 107.9 . . ?
C39C C40C H40G 109.5 . . ?
C39C C40C H40H 109.5 . . ?
H40G C40C H40H 109.5 . . ?
C39C C40C H40I 109.5 . . ?
H40G C40C H40I 109.5 . . ?
H40H C40C H40I 109.5 . . ?
O28C C41C C42C 109.3(13) . . ?
O28C C41C H41E 109.8 . . ?
C42C C41C H41E 109.8 . . ?
O28C C41C H41F 109.8 . . ?
C42C C41C H41F 109.8 . . ?
H41E C41C H41F 108.3 . . ?
C41C C42C C43C 112.8(12) . . ?
C41C C42C H42E 109.0 . . ?
C43C C42C H42E 109.0 . . ?
C41C C42C H42F 109.0 . . ?
C43C C42C H42F 109.0 . . ?
H42E C42C H42F 107.8 . . ?
C42C C43C C44C 114.3(16) . . ?
C42C C43C H43E 108.7 . . ?
C44C C43C H43E 108.7 . . ?
C42C C43C H43F 108.7 . . ?
C44C C43C H43F 108.7 . . ?
H43E C43C H43F 107.6 . . ?
O28C C41F C42F 114(2) . . ?
O28C C41F H41G 108.8 . . ?
C42F C41F H41G 108.8 . . ?
O28C C41F H41H 108.8 . . ?
C42F C41F H41H 108.8 . . ?
H41G C41F H41H 107.7 . . ?
C41F C42F C43F 114(2) . . ?
C41F C42F H42G 108.7 . . ?
C43F C42F H42G 108.7 . . ?
C41F C42F H42H 108.7 . . ?
C43F C42F H42H 108.7 . . ?
H42G C42F H42H 107.6 . . ?
C42F C43F C44F 111(2) . . ?
C42F C43F H43G 109.5 . . ?
C44F C43F H43G 109.5 . . ?
C42F C43F H43H 109.5 . . ?
C44F C43F H43H 109.5 . . ?
H43G C43F H43H 108.1 . . ?
C43F C44F H44J 109.5 . . ?
C43F C44F H44K 109.5 . . ?
H44J C44F H44K 109.5 . . ?
C43F C44F H44L 109.5 . . ?
H44J C44F H44L 109.5 . . ?
H44K C44F H44L 109.5 . . ?
O1C C45C C5C 110.4(4) . . ?
O1C C45C H45E 109.6 . . ?
C5C C45C H45E 109.6 . . ?
O1C C45C H45F 109.6 . . ?
C5C C45C H45F 109.6 . . ?
H45E C45C H45F 108.1 . . ?
C25C O25C C29C 114.2(4) . . ?
C26C O26C C33C 114.7(4) . . ?
C27C O27C C37C 113.5(4) . . ?
C28C O28C C41F 115.4(9) . . ?
C28C O28C C41C 118.6(6) . . ?
C41F O28C C41C 36.9(8) . . ?
C45C O1C H1C 109.5 . . ?
O2F C46C C17C 113.7(7) . . ?
O2F C46C O2C 81.3(8) . . ?
C17C C46C O2C 106.6(5) . . ?
O2F C46C H46E 128.4 . . ?
C17C C46C H46E 110.4 . . ?
O2C C46C H46E 110.4 . . ?
O2F C46C H46F 30.0 . . ?
C17C C46C H46F 110.4 . . ?
O2C C46C H46F 110.4 . . ?
H46E C46C H46F 108.6 . . ?
C46C O2C H2C 109.5 . . ?
C46C O2F H2F 109.5 . . ?
C1G O1G C3G 130.5(5) . . ?
C2G C1G O1G 107.1(8) . . ?
C2G C1G H1G1 110.3 . . ?
O1G C1G H1G1 110.3 . . ?
C2G C1G H1G2 110.3 . . ?
O1G C1G H1G2 110.3 . . ?
H1G1 C1G H1G2 108.6 . . ?
C1G C2G H2G1 109.5 . . ?
C1G C2G H2G2 109.5 . . ?
H2G1 C2G H2G2 109.5 . . ?
C1G C2G H2G3 109.5 . . ?
H2G1 C2G H2G3 109.5 . . ?
H2G2 C2G H2G3 109.5 . . ?
C3G C4G H4G1 109.5 . . ?
C3G C4G H4G2 109.5 . . ?
H4G1 C4G H4G2 109.5 . . ?
C3G C4G H4G3 109.5 . . ?
H4G1 C4G H4G3 109.5 . . ?
H4G2 C4G H4G3 109.5 . . ?
C4G C3G O1G 120.8(2) . . ?
C4G C3G H3G1 107.1 . . ?
O1G C3G H3G1 107.1 . . ?
C4G C3G H3G2 107.1 . . ?
O1G C3G H3G2 107.1 . . ?
H3G1 C3G H3G2 106.8 . . ?

loop_
_geom_bond_atom_site_label_1
_geom_bond_atom_site_label_2
_geom_bond_distance
_geom_bond_site_symmetry_2
_geom_bond_publ_flag
C1A C24A 1.392(8) . ?
C1A C25A 1.406(7) . ?
C1A C2A 1.500(7) . ?
C2A C3A 1.516(7) . ?
C2A H2A1 0.9900 . ?
C2A H2A2 0.9900 . ?
C3A C4A 1.385(7) . ?
C3A C28A 1.396(7) . ?
C4A C5A 1.385(7) . ?
C4A H4A 0.9500 . ?
C5A C6A 1.378(8) . ?
C5A H5A 0.9500 . ?
C6A C7A 1.385(8) . ?
C6A H6A 0.9500 . ?
C7A C28A 1.385(7) . ?
C7A C8A 1.516(8) . ?
C8A C9A 1.517(8) . ?
C8A H8A1 0.9900 . ?
C8A H8A2 0.9900 . ?
C9A C27A 1.380(9) . ?
C9A C10A 1.385(8) . ?
C10A C11A 1.389(8) . ?
C10A H10A 0.9500 . ?
C11A C12A 1.369(9) . ?
C11A C45A 1.505(9) . ?
C12A C13A 1.392(9) . ?
C12A H12A 0.9500 . ?
C13A C27A 1.406(9) . ?
C13A C14A 1.525(10) . ?
C14A C15A 1.531(9) . ?
C14A H14A 0.9900 . ?
C14A H14B 0.9900 . ?
C15A C16A 1.394(9) . ?
C15A C26A 1.404(9) . ?
C16A C17A 1.371(8) . ?
C16A H16A 0.9500 . ?
C17A C18A 1.348(8) . ?
C17A H17A 0.9500 . ?
C18A C19A 1.390(8) . ?
C18A H18A 0.9500 . ?
C19A C26A 1.391(8) . ?
C19A C20A 1.518(8) . ?
C20A C21A 1.495(8) . ?
C20A H20A 0.9900 . ?
C20A H20B 0.9900 . ?
C21A C25A 1.404(8) . ?
C21A C22A 1.418(8) . ?
C22A C23A 1.388(8) . ?
C22A H22A 0.9500 . ?
C23A C24A 1.399(8) . ?
C23A C46A 1.508(8) . ?
C24A H24A 0.9500 . ?
C25A O25A 1.367(6) . ?
C26A O26A 1.357(7) . ?
C27A O27A 1.386(7) . ?
C28A O28A 1.386(6) . ?
C29A C30A 1.407(9) . ?
C29A O25A 1.409(8) . ?
C29A H29A 0.9900 . ?
C29A H29B 0.9900 . ?
C30A C31A 1.455(10) . ?
C30A H30A 0.9900 . ?
C30A H30B 0.9900 . ?
C31A C32A 1.499(14) . ?
C31A H31A 0.9900 . ?
C31A H31B 0.9900 . ?
C32A H32A 0.9800 . ?
C32A H32B 0.9800 . ?
C32A H32C 0.9800 . ?
C33A O26A 1.371(12) . ?
C33A C34A 1.554(15) . ?
C33A H33A 0.9900 . ?
C33A H33B 0.9900 . ?
C34A C35A 1.459(15) . ?
C34A H34A 0.9900 . ?
C34A H34B 0.9900 . ?
C35A C36A 1.502(15) . ?
C35A H35A 0.9900 . ?
C35A H35B 0.9900 . ?
C36A H36A 0.9800 . ?
C36A H36B 0.9800 . ?
C36A H36C 0.9800 . ?
C33D C34D 1.514(18) . ?
C33D O26A 1.598(14) . ?
C33D H33C 0.9900 . ?
C33D H33D 0.9900 . ?
C34D C35D 1.471(19) . ?
C34D H34C 0.9900 . ?
C34D H34D 0.9900 . ?
C35D C36D 1.569(19) . ?
C35D H35C 0.9900 . ?
C35D H35D 0.9900 . ?
C36D H36D 0.9800 . ?
C36D H36E 0.9800 . ?
C36D H36F 0.9800 . ?
C37A C38A 1.425(11) . ?
C37A O27A 1.427(9) . ?
C37A H37A 0.9900 . ?
C37A H37B 0.9900 . ?
C38A C39A 1.557(14) . ?
C38A H38A 0.9900 . ?
C38A H38B 0.9900 . ?
C39A C40A 1.272(17) . ?
C39A H39A 0.9900 . ?
C39A H39B 0.9900 . ?
C40A H40A 0.9800 . ?
C40A H40B 0.9800 . ?
C40A H40C 0.9800 . ?
C41A O28A 1.444(7) . ?
C41A C42A 1.519(9) . ?
C41A H41A 0.9900 . ?
C41A H41B 0.9900 . ?
C42A C43A 1.508(9) . ?
C42A H42A 0.9900 . ?
C42A H42B 0.9900 . ?
C43A C44A 1.540(10) . ?
C43A H43A 0.9900 . ?
C43A H43B 0.9900 . ?
C44A H44A 0.9800 . ?
C44A H44B 0.9800 . ?
C44A H44C 0.9800 . ?
C45A O3A 1.411(7) . ?
C45A H45A 0.9900 . ?
C45A H45B 0.9900 . ?
C46A O2A 1.431(7) . ?
C46A H46A 0.9900 . ?
C46A H46B 0.9900 . ?
O3A H3A 0.8400 . ?
O2A H2A 0.8400 . ?
C1B C25B 1.385(7) . ?
C1B C24B 1.392(8) . ?
C1B C2B 1.517(8) . ?
C2B C3B 1.518(8) . ?
C2B H2B1 0.9900 . ?
C2B H2B2 0.9900 . ?
C3B C4B 1.386(8) . ?
C3B C28B 1.397(8) . ?
C4B C5B 1.387(9) . ?
C4B H4B 0.9500 . ?
C5B C6B 1.394(9) . ?
C5B C46B 1.466(8) . ?
C6B C7B 1.389(8) . ?
C6B H6B 0.9500 . ?
C7B C28B 1.379(8) . ?
C7B C8B 1.512(8) . ?
C8B C9B 1.509(9) . ?
C8B H8B1 0.9900 . ?
C8B H8B2 0.9900 . ?
C9B C10B 1.376(9) . ?
C9B C27B 1.409(9) . ?
C10B C11B 1.399(10) . ?
C10B H10B 0.9500 . ?
C11B C12B 1.374(10) . ?
C11B H11B 0.9500 . ?
C12B C13B 1.379(9) . ?
C12B H12B 0.9500 . ?
C13B C27B 1.401(8) . ?
C13B C14B 1.483(9) . ?
C14B C15B 1.520(8) . ?
C14B H14C 0.9900 . ?
C14B H14D 0.9900 . ?
C15B C16B 1.368(8) . ?
C15B C26B 1.401(8) . ?
C16B C17B 1.394(8) . ?
C16B H16B 0.9500 . ?
C17B C18B 1.380(8) . ?
C17B C45B 1.513(9) . ?
C18B C19B 1.381(8) . ?
C18B H18B 0.9500 . ?
C19B C26B 1.401(7) . ?
C19B C20B 1.510(8) . ?
C20B C21B 1.523(7) . ?
C20B H20C 0.9900 . ?
C20B H20D 0.9900 . ?
C21B C25B 1.380(7) . ?
C21B C22B 1.395(7) . ?
C22B C23B 1.384(8) . ?
C22B H22B 0.9500 . ?
C23B C24B 1.373(8) . ?
C23B H23B 0.9500 . ?
C24B H24B 0.9500 . ?
C25B O25B 1.381(6) . ?
C26B O26B 1.374(7) . ?
C27B O27B 1.364(7) . ?
C28B O28B 1.403(6) . ?
C29B O25B 1.455(7) . ?
C29B C30B 1.620(9) . ?
C29B H29C 0.9900 . ?
C29B H29D 0.9900 . ?
C30B C31B 1.465(9) . ?
C30B H30C 0.9900 . ?
C30B H30D 0.9900 . ?
C31B C32B 1.500(10) . ?
C31B H31C 0.9900 . ?
C31B H31D 0.9900 . ?
C32B H32D 0.9800 . ?
C32B H32E 0.9800 . ?
C32B H32F 0.9800 . ?
C33B O26B 1.429(7) . ?
C33B C34B 1.537(9) . ?
C33B H33E 0.9900 . ?
C33B H33F 0.9900 . ?
C34B C35B 1.497(10) . ?
C34B H34E 0.9900 . ?
C34B H34F 0.9900 . ?
C35B C36B 1.524(10) . ?
C35B H35E 0.9900 . ?
C35B H35F 0.9900 . ?
C36B H36G 0.9800 . ?
C36B H36H 0.9800 . ?
C36B H36I 0.9800 . ?
C37B O27B 1.467(8) . ?
C37B C38B 1.484(9) . ?
C37B H37C 0.9900 . ?
C37B H37D 0.9900 . ?
C38B C39B 1.515(9) . ?
C38B H38C 0.9900 . ?
C38B H38D 0.9900 . ?
C39B C40B 1.450(12) . ?
C39B H39C 0.9900 . ?
C39B H39D 0.9900 . ?
C40B H40D 0.9800 . ?
C40B H40E 0.9800 . ?
C40B H40F 0.9800 . ?
C41B O28B 1.435(7) . ?
C41B C42B 1.494(8) . ?
C41B H41C 0.9900 . ?
C41B H41D 0.9900 . ?
C42B C43B 1.503(9) . ?
C42B H42C 0.9900 . ?
C42B H42D 0.9900 . ?
C43B C44B 1.519(10) . ?
C43B H43C 0.9900 . ?
C43B H43D 0.9900 . ?
C44B H44D 0.9800 . ?
C44B H44E 0.9800 . ?
C44B H44F 0.9800 . ?
C43E C44E 1.519(19) . ?
O1M C1M 1.372(18) . ?
O1M H1M 0.8400 . ?
C1M H1M1 0.9800 . ?
C1M H1M2 0.9800 . ?
C1M H1M3 0.9800 . ?
C45B O2B 1.416(7) . ?
C45B H45C 0.9900 . ?
C45B H45D 0.9900 . ?
C46B O1B 1.437(8) . ?
C46B H46C 0.9900 . ?
C46B H46D 0.9900 . ?
O1B H1B 0.8400 . ?
O2B H2B 0.8400 . ?
C1C C24C 1.375(7) . ?
C1C C25C 1.395(7) . ?
C1C C2C 1.537(7) . ?
C2C C3C 1.540(6) . ?
C2C H2C1 0.9900 . ?
C2C H2C2 0.9900 . ?
C3C C4C 1.383(2) . ?
C3C C28C 1.386(2) . ?
C4C C5C 1.385(2) . ?
C4C H4C 0.9500 . ?
C5C C6C 1.386(2) . ?
C5C C45C 1.515(7) . ?
C6C C7C 1.383(2) . ?
C6C H6C 0.9500 . ?
C7C C28C 1.385(2) . ?
C7C C8C 1.534(6) . ?
C28C O28C 1.372(5) . ?
C8C C9C 1.514(7) . ?
C8C H8C1 0.9900 . ?
C8C H8C2 0.9900 . ?
C9C C10C 1.380(7) . ?
C9C C27C 1.387(7) . ?
C10C C11C 1.383(7) . ?
C10C H10C 0.9500 . ?
C11C C12C 1.389(8) . ?
C11C H11C 0.9500 . ?
C12C C13C 1.381(7) . ?
C12C H12C 0.9500 . ?
C13C C27C 1.391(7) . ?
C13C C14C 1.515(7) . ?
C14C C15C 1.500(7) . ?
C14C H14E 0.9900 . ?
C14C H14F 0.9900 . ?
C15C C16C 1.388(7) . ?
C15C C26C 1.400(7) . ?
C16C C17C 1.376(8) . ?
C16C H16C 0.9500 . ?
C17C C18C 1.386(7) . ?
C17C C46C 1.522(8) . ?
C18C C19C 1.393(7) . ?
C18C H18C 0.9500 . ?
C19C C26C 1.395(7) . ?
C19C C20C 1.508(7) . ?
C20C C21C 1.535(7) . ?
C20C H20E 0.9900 . ?
C20C H20F 0.9900 . ?
C21C C22C 1.374(7) . ?
C21C C25C 1.399(7) . ?
C22C C23C 1.369(8) . ?
C22C H22C 0.9500 . ?
C23C C24C 1.384(8) . ?
C23C H23C 0.9500 . ?
C24C H24C 0.9500 . ?
C25C O25C 1.377(6) . ?
C26C O26C 1.380(6) . ?
C27C O27C 1.399(6) . ?
C29C O25C 1.452(7) . ?
C29C C30C 1.679(11) . ?
C29C H29E 0.9900 . ?
C29C H29F 0.9900 . ?
C30C C31C 1.659(14) . ?
C30C H30E 0.9900 . ?
C30C H30F 0.9900 . ?
C31C C32C 1.576(16) . ?
C31C H31E 0.9900 . ?
C31C H31F 0.9900 . ?
C32C H32G 0.9800 . ?
C32C H32H 0.9800 . ?
C32C H32I 0.9800 . ?
C33C O26C 1.447(7) . ?
C33C C34C 1.468(9) . ?
C33C H33G 0.9900 . ?
C33C H33H 0.9900 . ?
C34C C35C 1.534(8) . ?
C34C H34G 0.9900 . ?
C34C H34H 0.9900 . ?
C35C C36C 1.484(10) . ?
C35C H35G 0.9900 . ?
C35C H35H 0.9900 . ?
C36C H36J 0.9800 . ?
C36C H36K 0.9800 . ?
C36C H36L 0.9800 . ?
C37C O27C 1.431(7) . ?
C37C C38C 1.497(8) . ?
C37C H37E 0.9900 . ?
C37C H37F 0.9900 . ?
C38C C39C 1.541(9) . ?
C38C H38E 0.9900 . ?
C38C H38F 0.9900 . ?
C39C C40C 1.523(9) . ?
C39C H39E 0.9900 . ?
C39C H39F 0.9900 . ?
C40C H40G 0.9800 . ?
C40C H40H 0.9800 . ?
C40C H40I 0.9800 . ?
C41C O28C 1.441(15) . ?
C41C C42C 1.518(14) . ?
C41C H41E 0.9900 . ?
C41C H41F 0.9900 . ?
C42C C43C 1.536(15) . ?
C42C H42E 0.9900 . ?
C42C H42F 0.9900 . ?
C43C C44C 1.539(17) . ?
C43C H43E 0.9900 . ?
C43C H43F 0.9900 . ?
C44C H44G 0.9800 . ?
C44C H44H 0.9800 . ?
C44C H44I 0.9800 . ?
C41F O28C 1.37(2) . ?
C41F C42F 1.524(17) . ?
C41F H41G 0.9900 . ?
C41F H41H 0.9900 . ?
C42F C43F 1.529(19) . ?
C42F H42G 0.9900 . ?
C42F H42H 0.9900 . ?
C43F C44F 1.545(19) . ?
C43F H43G 0.9900 . ?
C43F H43H 0.9900 . ?
C44F H44J 0.9800 . ?
C44F H44K 0.9800 . ?
C44F H44L 0.9800 . ?
C45C O1C 1.430(7) . ?
C45C H45E 0.9900 . ?
C45C H45F 0.9900 . ?
O1C H1C 0.8400 . ?
C46C O2F 1.285(12) . ?
C46C O2C 1.588(10) . ?
C46C H46E 0.9900 . ?
C46C H46F 0.9900 . ?
O2C H2C 0.8400 . ?
O2F H2F 0.8400 . ?
O1G C1G 1.600(12) . ?
O1G C3G 1.615(8) . ?
C1G C2G 1.390(16) . ?
C1G H1G1 0.9900 . ?
C1G H1G2 0.9900 . ?
C2G H2G1 0.9800 . ?
C2G H2G2 0.9800 . ?
C2G H2G3 0.9800 . ?
C4G C3G 1.4233 . ?
C4G H4G1 0.9800 . ?
C4G H4G2 0.9800 . ?
C4G H4G3 0.9800 . ?
C3G H3G1 0.9900 . ?
C3G H3G2 0.9900 . ?
